data_4031840
loop_
_publ_author_name
'Ikemoto, Koki'
'Yoshii, Asami'
'Izumi, Tomoo'
'Taka, Hideo'
'Kita, Hiroshi'
'Xue, Jing Yang'
'Kobayashi, Ryo'
'Sato, Sota'
'Isobe, Hiroyuki'

_publ_section_title
;
 Modular Synthesis of Aromatic Hydrocarbon Macrocycles for Simplified,
 Single-Layer Organic Light-Emitting Devices.
;
_journal_issue 2
_journal_name_full 'The Journal of organic chemistry'
_journal_page_first 662
_journal_page_last 666
_journal_paper_doi 10.1021/acs.joc.5b02620
_journal_volume 81
_journal_year 2016
_chemical_formula_moiety 'C141.75 H124.5 Cl2.5 O0.5'
_chemical_formula_sum 'C141.75 H124.5 Cl2.5 O0.5'
_chemical_formula_weight 1924.67
_space_group_crystal_system orthorhombic
_space_group_IT_number 56
_space_group_name_Hall '-P 2ab 2ac'
_space_group_name_H-M_alt 'P c c n'
_symmetry_space_group_name_Hall '-P 2ab 2ac'
_symmetry_space_group_name_H-M 'P c c n'
_atom_sites_solution_hydrogens geom
_atom_sites_solution_primary direct
_atom_sites_solution_secondary difmap
_cell_angle_alpha 90.0000
_cell_angle_beta 90.0000
_cell_angle_gamma 90.0000
_cell_formula_units_Z 8
_cell_length_a 48.644(6)
_cell_length_b 13.8778(10)
_cell_length_c 32.023(3)
_cell_measurement_reflns_used 19722
_cell_measurement_temperature 93
_cell_measurement_theta_max 68.30
_cell_measurement_theta_min 28.50
_cell_volume 21618(4)
_computing_cell_refinement 'CrystalClear-SM Expert 2.1 b29'
_computing_data_collection 'CrystalClear-SM Expert 2.1 b29 (Rigaku, 2013)'
_computing_data_reduction 'CrystalClear-SM Expert 2.1 b29'
_computing_molecular_graphics 'CrystalStructure 4.1.1'
_computing_publication_material 'CrystalStructure 4.1.1 (Rigaku, 2015)'
_computing_structure_refinement 'SHELXL Version 2014/7 (Sheldrick, 2008)'
_computing_structure_solution 'SHELXS97 (Sheldrick, 2008)'
_diffrn_ambient_temperature 93
_diffrn_detector_area_resol_mean 5.814
_diffrn_measured_fraction_theta_full 0.998
_diffrn_measured_fraction_theta_max 0.997
_diffrn_measurement_device_type 'Rigaku XtaLAB P100'
_diffrn_measurement_method \w
_diffrn_radiation_type 'Cu K\a'
_diffrn_radiation_wavelength 1.54187
_diffrn_reflns_av_R_equivalents 0.0376
_diffrn_reflns_laue_measured_fraction_full 0.998
_diffrn_reflns_laue_measured_fraction_max 0.997
_diffrn_reflns_limit_h_max 58
_diffrn_reflns_limit_h_min 0
_diffrn_reflns_limit_k_max 16
_diffrn_reflns_limit_k_min 0
_diffrn_reflns_limit_l_max 38
_diffrn_reflns_limit_l_min 0
_diffrn_reflns_number 19769
_diffrn_reflns_point_group_measured_fraction_full 0.998
_diffrn_reflns_point_group_measured_fraction_max 0.997
_diffrn_reflns_theta_full 67.687
_diffrn_reflns_theta_max 68.302
_diffrn_reflns_theta_min 3.305
_diffrn_standards_number 0
_exptl_absorpt_coefficient_mu 1.058
_exptl_absorpt_correction_T_max 0.872
_exptl_absorpt_correction_T_min 0.727
_exptl_absorpt_correction_type multi-scan
_exptl_absorpt_process_details 'REQAB (Rigaku, 1998)'
_exptl_crystal_colour colorless
_exptl_crystal_density_diffrn 1.183
_exptl_crystal_density_method 'not measured'
_exptl_crystal_description plate
_exptl_crystal_F_000 8172.00
_exptl_crystal_size_max 0.300
_exptl_crystal_size_mid 0.180
_exptl_crystal_size_min 0.130
_refine_diff_density_max 0.53
_refine_diff_density_min -0.30
_refine_ls_extinction_method none
_refine_ls_goodness_of_fit_ref 1.160
_refine_ls_hydrogen_treatment refxyz
_refine_ls_number_parameters 1715
_refine_ls_number_reflns 19769
_refine_ls_number_restraints 608
_refine_ls_R_factor_all 0.0539
_refine_ls_R_factor_gt 0.0513
_refine_ls_shift/su_max 0.003
_refine_ls_structure_factor_coef Fsqd
_refine_ls_weighting_details 'w = 1/[\s^2^(Fo^2^)+(0.0359P)^2^+17.1231P] where P=(Fo^2^+2Fc^2^)/3'
_refine_ls_weighting_scheme calc
_refine_ls_wR_factor_gt 0.1234
_refine_ls_wR_factor_ref 0.1246
_reflns_Friedel_coverage 0.000
_reflns_number_gt 18615
_reflns_number_total 19769
_reflns_threshold_expression F^2^>2.0\s(F^2^)
_cod_data_source_file jo5b02620_si_002.cif
_cod_data_source_block xylyl-5CMP
_cod_database_code 4031840

loop_
_space_group_symop_id
_space_group_symop_operation_xyz
1 +X,+Y,+Z
2 1/2-X,1/2-Y,+Z
3 1/2+X,-Y,1/2-Z
4 -X,1/2+Y,1/2-Z
5 -X,-Y,-Z
6 -1/2+X,-1/2+Y,-Z
7 -1/2-X,+Y,-1/2+Z
8 +X,-1/2-Y,-1/2+Z

loop_
_atom_site_label
_atom_site_type_symbol
_atom_site_fract_x
_atom_site_fract_y
_atom_site_fract_z
_atom_site_U_iso_or_equiv
_atom_site_adp_type
_atom_site_occupancy
_atom_site_site_symmetry_order
_atom_site_calc_flag
_atom_site_refinement_flags_posn
_atom_site_refinement_flags_adp
_atom_site_refinement_flags_occupancy
_atom_site_disorder_assembly
_atom_site_disorder_group
C1 C 0.45876(3) 0.82403(13) 0.15151(6) 0.0270(4) Uani 1 1 d . . . . .
H1 H 0.4419 0.7928 0.1581 0.032 Uiso 1 1 calc R U . . .
C2 C 0.47884(3) 0.77163(13) 0.13052(6) 0.0284(4) Uani 1 1 d . . . . .
C3 C 0.50407(4) 0.81591(14) 0.12313(6) 0.0319(4) Uani 1 1 d . . . . .
H3 H 0.5183 0.7815 0.1093 0.038 Uiso 1 1 calc R U . . .
C4 C 0.50848(4) 0.91116(13) 0.13602(6) 0.0303(4) Uani 1 1 d . . . . .
C5 C 0.48761(4) 0.96266(13) 0.15580(6) 0.0284(4) Uani 1 1 d . . . . .
H5 H 0.4908 1.0273 0.1642 0.034 Uiso 1 1 calc R U . . .
C6 C 0.46204(3) 0.92015(13) 0.16336(6) 0.0253(4) Uani 1 1 d . . . . .
C7 C 0.41204(3) 0.93930(12) 0.16604(5) 0.0223(3) Uani 1 1 d . . . . .
H7 H 0.4117 0.8993 0.1420 0.027 Uiso 1 1 calc R U . . .
C8 C 0.43749(3) 0.96808(12) 0.18186(5) 0.0233(4) Uani 1 1 d . . . . .
C9 C 0.43760(3) 1.03230(12) 0.21534(6) 0.0233(4) Uani 1 1 d . . . . .
H9 H 0.4546 1.0547 0.2262 0.028 Uiso 1 1 calc R U . . .
C10 C 0.41299(3) 1.06419(12) 0.23315(5) 0.0230(3) Uani 1 1 d . . . . .
C11 C 0.38773(3) 1.03086(12) 0.21733(5) 0.0226(3) Uani 1 1 d . . . . .
H11 H 0.3710 1.0524 0.2295 0.027 Uiso 1 1 calc R U . . .
C12 C 0.38704(3) 0.96645(12) 0.18390(5) 0.0217(3) Uani 1 1 d . . . . .
C13 C 0.36668(3) 0.81678(12) 0.15872(5) 0.0220(3) Uani 1 1 d . . . . .
H13 H 0.3824 0.7865 0.1703 0.026 Uiso 1 1 calc R U . . .
C14 C 0.36252(3) 0.91460(12) 0.16677(5) 0.0219(3) Uani 1 1 d . . . . .
C15 C 0.33743(3) 0.95505(12) 0.15488(6) 0.0244(4) Uani 1 1 d . . . . .
H15 H 0.3337 1.0209 0.1606 0.029 Uiso 1 1 calc R U . . .
C16 C 0.31768(3) 0.89829(13) 0.13438(6) 0.0252(4) Uani 1 1 d . . . . .
C17 C 0.32387(3) 0.80337(12) 0.12335(6) 0.0246(4) Uani 1 1 d . . . . .
H17 H 0.3109 0.7667 0.1080 0.029 Uiso 1 1 calc R U . . .
C18 C 0.34887(3) 0.76155(12) 0.13462(5) 0.0228(3) Uani 1 1 d . . . . .
C19 C 0.38696(3) 0.65550(12) 0.11471(5) 0.0230(4) Uani 1 1 d . . . . .
H19 H 0.3983 0.7093 0.1212 0.028 Uiso 1 1 calc R U . . .
C20 C 0.35877(3) 0.66627(12) 0.11897(5) 0.0231(4) Uani 1 1 d . . . . .
C21 C 0.34227(3) 0.58850(13) 0.10789(6) 0.0270(4) Uani 1 1 d . . . . .
H21 H 0.3228 0.5937 0.1099 0.032 Uiso 1 1 calc R U . . .
C22 C 0.35420(4) 0.50268(13) 0.09379(6) 0.0281(4) Uani 1 1 d . . . . .
C23 C 0.38282(3) 0.49365(12) 0.09124(6) 0.0252(4) Uani 1 1 d . . . . .
H23 H 0.3907 0.4344 0.0824 0.030 Uiso 1 1 calc R U . . .
C24 C 0.39983(3) 0.57108(12) 0.10155(5) 0.0218(3) Uani 1 1 d . . . . .
C25 C 0.44389(3) 0.66000(13) 0.10418(6) 0.0251(4) Uani 1 1 d . . . . .
H25 H 0.4341 0.7152 0.0949 0.030 Uiso 1 1 calc R U . . .
C26 C 0.43066(3) 0.57059(12) 0.10318(5) 0.0227(3) Uani 1 1 d . . . . .
C27 C 0.44696(3) 0.48872(13) 0.10970(6) 0.0251(4) Uani 1 1 d . . . . .
H27 H 0.4390 0.4264 0.1076 0.030 Uiso 1 1 calc R U . . .
C28 C 0.47499(4) 0.49792(13) 0.11932(6) 0.0288(4) Uani 1 1 d . . . . .
C29 C 0.48637(4) 0.58937(14) 0.12507(6) 0.0317(4) Uani 1 1 d . . . . .
H29 H 0.5050 0.5954 0.1338 0.038 Uiso 1 1 calc R U . . .
C30 C 0.47070(3) 0.67178(13) 0.11819(6) 0.0278(4) Uani 1 1 d . . . . .
C31 C 0.53578(4) 0.95774(13) 0.12784(7) 0.0347(5) Uani 1 1 d . . . . .
C32 C 0.54372(5) 0.97868(16) 0.08671(8) 0.0460(6) Uani 1 1 d . . . . .
C33 C 0.57018(5) 1.01579(18) 0.08019(10) 0.0599(7) Uani 1 1 d . U . . .
H33 H 0.5761 1.0294 0.0525 0.072 Uiso 1 1 calc R U . . .
C34 C 0.58758(5) 1.03270(17) 0.11282(11) 0.0630(8) Uani 1 1 d . U . . .
H34 H 0.6055 1.0569 0.1076 0.076 Uiso 1 1 calc R U . . .
C35 C 0.57928(4) 1.01494(14) 0.15332(10) 0.0517(7) Uani 1 1 d . U . . .
H35 H 0.5914 1.0288 0.1758 0.062 Uiso 1 1 calc R U . . .
C36 C 0.55329(4) 0.97689(13) 0.16150(8) 0.0389(5) Uani 1 1 d . . . . .
C37 C 0.52447(6) 0.9648(2) 0.05009(8) 0.0644(8) Uani 1 1 d . . . . .
H37 H 0.5199 0.8963 0.0473 0.097 Uiso 1 1 calc R U . . .
H37A H 0.5334 0.9873 0.0245 0.097 Uiso 1 1 calc R U . . .
H37B H 0.5076 1.0018 0.0548 0.097 Uiso 1 1 calc R U . . .
C38 C 0.54520(4) 0.95470(17) 0.20547(8) 0.0475(6) Uani 1 1 d . . . . .
H38 H 0.5314 1.0012 0.2148 0.071 Uiso 1 1 calc R U . . .
H38A H 0.5614 0.9589 0.2236 0.071 Uiso 1 1 calc R U . . .
H38B H 0.5375 0.8895 0.2069 0.071 Uiso 1 1 calc R U . . .
C39 C 0.41361(3) 1.12828(12) 0.27083(6) 0.0251(4) Uani 1 1 d . . . . .
C40 C 0.40229(4) 1.22166(13) 0.26900(6) 0.0293(4) Uani 1 1 d . . . . .
C41 C 0.40321(4) 1.27974(14) 0.30448(7) 0.0356(4) Uani 1 1 d . . . . .
H41 H 0.3956 1.3427 0.3034 0.043 Uiso 1 1 calc R U . . .
C42 C 0.41495(4) 1.24798(15) 0.34110(7) 0.0374(5) Uani 1 1 d . . . . .
H42 H 0.4156 1.2891 0.3648 0.045 Uiso 1 1 calc R U . . .
C43 C 0.42570(4) 1.15586(15) 0.34311(6) 0.0341(4) Uani 1 1 d . . . . .
H43 H 0.4335 1.1336 0.3685 0.041 Uiso 1 1 calc R U . . .
C44 C 0.42521(4) 1.09508(13) 0.30838(6) 0.0276(4) Uani 1 1 d . . . . .
C45 C 0.38920(5) 1.26046(14) 0.22981(7) 0.0397(5) Uani 1 1 d . . . . .
H45 H 0.3707 1.2334 0.2268 0.059 Uiso 1 1 calc R U . . .
H45A H 0.4004 1.2424 0.2056 0.059 Uiso 1 1 calc R U . . .
H45B H 0.3880 1.3308 0.2316 0.059 Uiso 1 1 calc R U . . .
C46 C 0.43643(4) 0.99380(14) 0.31281(6) 0.0334(4) Uani 1 1 d . . . . .
H46 H 0.4232 0.9478 0.3011 0.050 Uiso 1 1 calc R U . . .
H46A H 0.4394 0.9794 0.3424 0.050 Uiso 1 1 calc R U . . .
H46B H 0.4539 0.9887 0.2978 0.050 Uiso 1 1 calc R U . . .
C47 C 0.28983(3) 0.93754(12) 0.12299(6) 0.0268(4) Uani 1 1 d . . . . .
C48 C 0.28588(4) 0.99017(13) 0.08622(6) 0.0301(4) Uani 1 1 d . . . . .
C49 C 0.25946(4) 1.02160(14) 0.07619(7) 0.0354(4) Uani 1 1 d . . . . .
H49 H 0.2566 1.0583 0.0515 0.043 Uiso 1 1 calc R U . . .
C50 C 0.23735(4) 1.00027(14) 0.10159(7) 0.0368(5) Uani 1 1 d . . . . .
H50 H 0.2194 1.0216 0.0942 0.044 Uiso 1 1 calc R U . . .
C51 C 0.24132(4) 0.94784(14) 0.13769(7) 0.0347(4) Uani 1 1 d . . . . .
H51 H 0.2260 0.9330 0.1550 0.042 Uiso 1 1 calc R U . . .
C52 C 0.26756(4) 0.91621(13) 0.14913(6) 0.0297(4) Uani 1 1 d . . . . .
C53 C 0.30933(4) 1.01098(16) 0.05689(7) 0.0390(5) Uani 1 1 d . . . . .
H53 H 0.3028 1.0520 0.0340 0.059 Uiso 1 1 calc R U . . .
H53A H 0.3164 0.9503 0.0455 0.059 Uiso 1 1 calc R U . . .
H53B H 0.3240 1.0441 0.0721 0.059 Uiso 1 1 calc R U . . .
C54 C 0.27156(4) 0.86166(15) 0.18918(7) 0.0375(5) Uani 1 1 d . . . . .
H54 H 0.2550 0.8673 0.2064 0.056 Uiso 1 1 calc R U . . .
H54A H 0.2873 0.8885 0.2044 0.056 Uiso 1 1 calc R U . . .
H54B H 0.2750 0.7936 0.1829 0.056 Uiso 1 1 calc R U . . .
C55 C 0.33559(3) 0.42223(13) 0.07997(7) 0.0329(4) Uani 1 1 d . . . . .
C56 C 0.32501(4) 0.42412(14) 0.03924(7) 0.0381(5) Uani 1 1 d . . . . .
C57 C 0.30727(4) 0.35018(16) 0.02667(9) 0.0473(6) Uani 1 1 d . . . . .
H57 H 0.3004 0.3494 -0.0011 0.057 Uiso 1 1 calc R U . . .
C58 C 0.29973(4) 0.27846(16) 0.05419(10) 0.0535(7) Uani 1 1 d . . . . .
H58 H 0.2874 0.2293 0.0454 0.064 Uiso 1 1 calc R U . . .
C59 C 0.30994(4) 0.27761(15) 0.09432(9) 0.0471(6) Uani 1 1 d . . . . .
H59 H 0.3045 0.2279 0.1130 0.056 Uiso 1 1 calc R U . . .
C60 C 0.32811(4) 0.34879(14) 0.10782(8) 0.0384(5) Uani 1 1 d . . . . .
C61 C 0.33158(5) 0.50487(17) 0.00969(8) 0.0471(6) Uani 1 1 d . . . . .
H61 H 0.3204 0.5614 0.0168 0.071 Uiso 1 1 calc R U . . .
H61A H 0.3275 0.4847 -0.0190 0.071 Uiso 1 1 calc R U . . .
H61B H 0.3511 0.5213 0.0119 0.071 Uiso 1 1 calc R U . . .
C62 C 0.33942(5) 0.34665(16) 0.15120(8) 0.0475(6) Uani 1 1 d . . . . .
H62 H 0.3316 0.2917 0.1664 0.071 Uiso 1 1 calc R U . . .
H62A H 0.3346 0.4065 0.1656 0.071 Uiso 1 1 calc R U . . .
H62B H 0.3595 0.3403 0.1501 0.071 Uiso 1 1 calc R U . . .
C63 C 0.49332(4) 0.41237(14) 0.12553(7) 0.0334(4) Uani 1 1 d . . . . .
C64 C 0.51550(4) 0.39878(15) 0.09777(7) 0.0401(5) Uani 1 1 d . . . . .
C65 C 0.53323(4) 0.32211(17) 0.10452(9) 0.0480(6) Uani 1 1 d . U . . .
H65 H 0.5482 0.3120 0.0859 0.058 Uiso 1 1 calc R U . . .
C66 C 0.52964(4) 0.26090(18) 0.13742(9) 0.0535(7) Uani 1 1 d . U . . .
H66 H 0.5421 0.2090 0.1415 0.064 Uiso 1 1 calc R U . . .
C67 C 0.50789(5) 0.27389(17) 0.16506(8) 0.0505(6) Uani 1 1 d . . . . .
H67 H 0.5056 0.2309 0.1879 0.061 Uiso 1 1 calc R U . . .
C68 C 0.48942(4) 0.35006(15) 0.15933(7) 0.0405(5) Uani 1 1 d . . . . .
C69 C 0.52061(4) 0.46447(17) 0.06117(8) 0.0495(6) Uani 1 1 d . . . . .
H69 H 0.5307 0.5217 0.0706 0.074 Uiso 1 1 calc R U . . .
H69A H 0.5030 0.4841 0.0490 0.074 Uiso 1 1 calc R U . . .
H69B H 0.5315 0.4304 0.0401 0.074 Uiso 1 1 calc R U . . .
C70 C 0.46596(5) 0.36246(18) 0.18958(8) 0.0527(6) Uani 1 1 d . . . . .
H70 H 0.4488 0.3413 0.1764 0.079 Uiso 1 1 calc R U . . .
H70A H 0.4644 0.4305 0.1974 0.079 Uiso 1 1 calc R U . . .
H70B H 0.4694 0.3237 0.2146 0.079 Uiso 1 1 calc R U . . .
C71 C 0.34429(4) 1.09945(13) 0.31799(6) 0.0277(4) Uani 1 1 d . . . . .
H71 H 0.3629 1.1065 0.3266 0.033 Uiso 1 1 calc R U . . .
C72 C 0.32599(4) 1.17568(13) 0.32513(6) 0.0272(4) Uani 1 1 d . . . . .
C73 C 0.30028(4) 1.16946(13) 0.30621(6) 0.0281(4) Uani 1 1 d . . . . .
H73 H 0.2878 1.2218 0.3088 0.034 Uiso 1 1 calc R U . . .
C74 C 0.29247(4) 1.08796(13) 0.28355(6) 0.0273(4) Uani 1 1 d . . . . .
C75 C 0.31033(4) 1.00927(13) 0.28086(6) 0.0278(4) Uani 1 1 d . . . . .
H75 H 0.3047 0.9525 0.2667 0.033 Uiso 1 1 calc R U . . .
C76 C 0.33633(4) 1.01378(13) 0.29883(5) 0.0263(4) Uani 1 1 d . . . . .
C77 C 0.36456(4) 0.91926(13) 0.34662(6) 0.0272(4) Uani 1 1 d . . . . .
H77 H 0.3592 0.9659 0.3668 0.033 Uiso 1 1 calc R U . . .
C78 C 0.35430(3) 0.92780(13) 0.30634(6) 0.0259(4) Uani 1 1 d . . . . .
C79 C 0.36102(4) 0.85607(13) 0.27754(6) 0.0260(4) Uani 1 1 d . . . . .
H79 H 0.3540 0.8593 0.2499 0.031 Uiso 1 1 calc R U . . .
C80 C 0.37809(4) 0.77928(13) 0.28923(6) 0.0261(4) Uani 1 1 d . . . . .
C81 C 0.38875(4) 0.77490(12) 0.32975(6) 0.0260(4) Uani 1 1 d . . . . .
H81 H 0.4005 0.7231 0.3374 0.031 Uiso 1 1 calc R U . . .
C82 C 0.38233(4) 0.84570(13) 0.35911(6) 0.0258(4) Uani 1 1 d . . . . .
C83 C 0.39781(3) 0.94479(13) 0.41778(6) 0.0249(4) Uani 1 1 d . . . . .
H83 H 0.3982 0.9968 0.3985 0.030 Uiso 1 1 calc R U . . .
C84 C 0.39303(3) 0.85228(13) 0.40267(6) 0.0247(4) Uani 1 1 d . . . . .
C85 C 0.39595(3) 0.77581(12) 0.43056(6) 0.0240(4) Uani 1 1 d . . . . .
H85 H 0.3933 0.7116 0.4210 0.029 Uiso 1 1 calc R U . . .
C86 C 0.40269(3) 0.79257(13) 0.47245(6) 0.0241(4) Uani 1 1 d . . . . .
C87 C 0.40532(3) 0.88705(13) 0.48710(6) 0.0251(4) Uani 1 1 d . . . . .
H87 H 0.4093 0.8984 0.5157 0.030 Uiso 1 1 calc R U . . .
C88 C 0.40210(3) 0.96468(13) 0.45986(6) 0.0245(4) Uani 1 1 d . . . . .
C89 C 0.38021(4) 1.12140(13) 0.45034(6) 0.0296(4) Uani 1 1 d . . . . .
H89 H 0.3684 1.0883 0.4316 0.035 Uiso 1 1 calc R U . . .
C90 C 0.39954(4) 1.06799(13) 0.47222(6) 0.0259(4) Uani 1 1 d . . . . .
C91 C 0.41442(3) 1.11510(13) 0.50317(6) 0.0253(4) Uani 1 1 d . . . . .
H91 H 0.4273 1.0802 0.5196 0.030 Uiso 1 1 calc R U . . .
C92 C 0.41051(3) 1.21384(13) 0.51023(6) 0.0259(4) Uani 1 1 d . U . . .
C93 C 0.39272(3) 1.26675(13) 0.48488(6) 0.0262(4) Uani 1 1 d . . . . .
H93 H 0.3912 1.3345 0.4885 0.031 Uiso 1 1 calc R U . . .
C94 C 0.37716(4) 1.22085(13) 0.45425(6) 0.0274(4) Uani 1 1 d . . . . .
C95 C 0.35311(4) 1.22291(13) 0.38704(6) 0.0307(4) Uani 1 1 d . . . . .
H95 H 0.3652 1.1719 0.3796 0.037 Uiso 1 1 calc R U . . .
C96 C 0.35742(4) 1.26812(13) 0.42496(6) 0.0289(4) Uani 1 1 d D U . . .
C97A C 0.34492(19) 1.3586(8) 0.4294(5) 0.0255(19) Uani 0.434(3) 1 d . U P A 1
H97A H 0.3489 1.3978 0.4530 0.031 Uiso 0.434(3) 1 calc R U P A 1
C98A C 0.32625(12) 1.3910(7) 0.3982(2) 0.0246(14) Uani 0.434(3) 1 d . U P A 1
C99A C 0.3199(3) 1.3373(9) 0.3625(3) 0.0260(17) Uani 0.434(3) 1 d . U P A 1
H99A H 0.3077 1.3610 0.3417 0.031 Uiso 0.434(3) 1 calc R U P A 1
C100 C 0.33245(4) 1.24661(13) 0.35909(6) 0.0288(4) Uani 1 1 d D U . . .
C101 C 0.3392(4) 1.3385(10) 0.4390(3) 0.0259(18) Uani 0.457(3) 1 d . U P A 2
H101 H 0.3412 1.3674 0.4658 0.031 Uiso 0.457(3) 1 calc R U P A 2
C102 C 0.31783(17) 1.3647(4) 0.4121(2) 0.0244(13) Uani 0.457(3) 1 d . U P A 2
C103 C 0.31360(16) 1.3167(6) 0.3741(4) 0.0256(17) Uani 0.457(3) 1 d . U P A 2
H103 H 0.2977 1.3315 0.3580 0.031 Uiso 0.457(3) 1 calc R U P A 2
C104 C 0.26360(4) 1.08133(13) 0.26737(6) 0.0302(4) Uani 1 1 d . . . . .
C105 C 0.25739(4) 1.11045(13) 0.22677(6) 0.0340(4) Uani 1 1 d . . . . .
C106 C 0.22991(5) 1.10702(15) 0.21385(8) 0.0438(5) Uani 1 1 d . . . . .
H106 H 0.2252 1.1274 0.1865 0.053 Uiso 1 1 calc R U . . .
C107 C 0.20969(5) 1.07464(17) 0.24026(9) 0.0520(6) Uani 1 1 d . . . . .
H107 H 0.1911 1.0736 0.2312 0.062 Uiso 1 1 calc R U . . .
C108 C 0.21623(4) 1.04373(18) 0.27971(9) 0.0504(6) Uani 1 1 d . . . . .
H108 H 0.2021 1.0198 0.2974 0.060 Uiso 1 1 calc R U . . .
C109 C 0.24305(4) 1.04680(16) 0.29418(7) 0.0393(5) Uani 1 1 d . . . . .
C110 C 0.27950(5) 1.14362(16) 0.19761(7) 0.0414(5) Uani 1 1 d . . . . .
H110 H 0.2893 1.1981 0.2101 0.062 Uiso 1 1 calc R U . . .
H111 H 0.2712 1.1638 0.1711 0.062 Uiso 1 1 calc R U . . .
H112 H 0.2924 1.0907 0.1925 0.062 Uiso 1 1 calc R U . . .
C111 C 0.24970(5) 1.0138(2) 0.33785(7) 0.0522(6) Uani 1 1 d D . . . .
H113 H 0.2649 0.9674 0.3369 0.078 Uiso 1 1 calc R U . . .
H114 H 0.2335 0.9830 0.3502 0.078 Uiso 1 1 calc R U . . .
H115 H 0.2551 1.0694 0.3549 0.078 Uiso 1 1 calc R U . . .
C112 C 0.38483(4) 0.70040(13) 0.25880(6) 0.0288(4) Uani 1 1 d . . . . .
C113 C 0.41181(4) 0.68752(14) 0.24449(6) 0.0305(4) Uani 1 1 d . . . . .
C114 C 0.41775(5) 0.61075(15) 0.21791(6) 0.0382(5) Uani 1 1 d . . . . .
H116 H 0.4359 0.6024 0.2078 0.046 Uiso 1 1 calc R U . . .
C115 C 0.39748(5) 0.54681(15) 0.20623(6) 0.0438(5) Uani 1 1 d . . . . .
H117 H 0.4019 0.4929 0.1892 0.053 Uiso 1 1 calc R U . . .
C116 C 0.37087(6) 0.56118(16) 0.21927(7) 0.0513(6) Uani 1 1 d . . . . .
H118 H 0.3569 0.5175 0.2107 0.062 Uiso 1 1 calc R U . . .
C117 C 0.36395(5) 0.63904(16) 0.24500(7) 0.0461(5) Uani 1 1 d . . . . .
C118 C 0.43437(4) 0.75651(18) 0.25626(7) 0.0433(5) Uani 1 1 d . . . . .
H119 H 0.4288 0.8224 0.2492 0.065 Uiso 1 1 calc R U . . .
H120 H 0.4511 0.7400 0.2409 0.065 Uiso 1 1 calc R U . . .
H121 H 0.4379 0.7521 0.2863 0.065 Uiso 1 1 calc R U . . .
C119 C 0.33281(14) 0.6638(8) 0.2523(3) 0.049(2) Uani 0.67(3) 1 d . . P B 1
H122 H 0.3301 0.6840 0.2814 0.074 Uiso 0.67(3) 1 calc R U P B 1
H123 H 0.3216 0.6067 0.2466 0.074 Uiso 0.67(3) 1 calc R U P B 1
H124 H 0.3273 0.7162 0.2336 0.074 Uiso 0.67(3) 1 calc R U P B 1
C120 C 0.40418(4) 0.71006(13) 0.50265(5) 0.0250(4) Uani 1 1 d . U . . .
C121 C 0.42940(4) 0.67366(15) 0.51617(6) 0.0330(4) Uani 1 1 d . U . . .
C122 C 0.43005(4) 0.59583(15) 0.54341(6) 0.0351(4) Uani 1 1 d . U . . .
H125 H 0.4472 0.5704 0.5522 0.042 Uiso 1 1 calc R U . . .
C123 C 0.40592(4) 0.55523(14) 0.55773(6) 0.0343(4) Uani 1 1 d . U . . .
H126 H 0.4065 0.4974 0.5736 0.041 Uiso 1 1 calc R U . C 1
C124 C 0.3813(2) 0.5978(6) 0.5492(3) 0.0306(13) Uani 0.65(2) 1 d . U P D 1
H127 H 0.3648 0.5755 0.5620 0.037 Uiso 0.65(2) 1 calc R U P D 1
C125 C 0.3808(2) 0.6743(7) 0.5215(3) 0.0282(15) Uani 0.65(2) 1 d . U P D 1
C126 C 0.45618(4) 0.7169(2) 0.50129(10) 0.0669(9) Uani 1 1 d . U . . .
H128 H 0.4715 0.6880 0.5167 0.100 Uiso 1 1 calc R U . . .
H129 H 0.4560 0.7867 0.5061 0.100 Uiso 1 1 calc R U . . .
H130 H 0.4584 0.7042 0.4714 0.100 Uiso 1 1 calc R U . . .
C127 C 0.35277(13) 0.7206(5) 0.5109(3) 0.0380(15) Uani 0.65(2) 1 d . U P D 1
H131 H 0.3484 0.7090 0.4814 0.057 Uiso 0.65(2) 1 calc R U P D 1
H132 H 0.3537 0.7902 0.5160 0.057 Uiso 0.65(2) 1 calc R U P D 1
H133 H 0.3384 0.6922 0.5285 0.057 Uiso 0.65(2) 1 calc R U P D 1
C128 C 0.3817(4) 0.5814(14) 0.5369(6) 0.043(3) Uani 0.35(2) 1 d . U P D 2
H134 H 0.3662 0.5406 0.5406 0.051 Uiso 0.35(2) 1 calc R U P D 2
C129 C 0.3781(4) 0.6624(14) 0.5112(6) 0.033(3) Uani 0.35(2) 1 d . U P D 2
C130 C 0.3515(3) 0.6892(17) 0.4946(7) 0.060(4) Uani 0.35(2) 1 d . U P D 2
H135 H 0.3483 0.6552 0.4683 0.090 Uiso 0.35(2) 1 calc R U P D 2
H136 H 0.3510 0.7589 0.4897 0.090 Uiso 0.35(2) 1 calc R U P D 2
H137 H 0.3372 0.6718 0.5148 0.090 Uiso 0.35(2) 1 calc R U P D 2
C131 C 0.42459(6) 1.2606(3) 0.54667(10) 0.0248(7) Uani 0.820(7) 1 d . . P E 1
C132 C 0.45350(6) 1.2606(2) 0.54838(11) 0.0306(7) Uani 0.820(7) 1 d . . P E 1
C133 C 0.46629(6) 1.2976(2) 0.58366(11) 0.0392(8) Uani 0.820(7) 1 d . . P E 1
H138 H 0.4858 1.2998 0.5849 0.047 Uiso 0.820(7) 1 calc R U P E 1
C134 C 0.45108(7) 1.33116(19) 0.61688(11) 0.0410(9) Uani 0.820(7) 1 d . . P E 1
H139 H 0.4602 1.3543 0.6411 0.049 Uiso 0.820(7) 1 calc R U P E 1
C135 C 0.42263(7) 1.33144(19) 0.61517(9) 0.0351(7) Uani 0.820(7) 1 d . . P E 1
H140 H 0.4123 1.3547 0.6383 0.042 Uiso 0.820(7) 1 calc R U P E 1
C136 C 0.40923(7) 1.2981(2) 0.58007(10) 0.0266(7) Uani 0.820(7) 1 d . . P E 1
C137 C 0.47071(6) 1.2213(3) 0.51309(13) 0.0419(8) Uani 0.820(7) 1 d . . P E 1
H141 H 0.4889 1.2515 0.5137 0.063 Uiso 0.820(7) 1 calc R U P E 1
H142 H 0.4617 1.2354 0.4864 0.063 Uiso 0.820(7) 1 calc R U P E 1
H143 H 0.4727 1.1514 0.5163 0.063 Uiso 0.820(7) 1 calc R U P E 1
C138 C 0.37829(7) 1.3044(3) 0.57852(11) 0.0318(8) Uani 0.820(7) 1 d . . P E 1
H144 H 0.3711 1.3134 0.6068 0.048 Uiso 0.820(7) 1 calc R U P E 1
H145 H 0.3708 1.2447 0.5667 0.048 Uiso 0.820(7) 1 calc R U P E 1
H146 H 0.3728 1.3590 0.5610 0.048 Uiso 0.820(7) 1 calc R U P E 1
C139 C 0.4304(3) 1.2587(12) 0.5384(5) 0.041(4) Uani 0.180(7) 1 d G U P E 2
C140 C 0.4584(3) 1.2647(10) 0.5299(4) 0.047(4) Uani 0.180(7) 1 d G U P E 2
C141 C 0.4758(3) 1.3111(8) 0.5579(5) 0.061(4) Uani 0.180(7) 1 d G U P E 2
H147 H 0.4950 1.3152 0.5521 0.073 Uiso 0.180(7) 1 calc R U P E 2
C142 C 0.4653(3) 1.3514(8) 0.5942(5) 0.060(4) Uani 0.180(7) 1 d G U P E 2
H183 H 0.4772 1.3831 0.6133 0.072 Uiso 0.180(7) 1 calc R U P E 2
C143 C 0.4373(3) 1.3454(9) 0.6026(4) 0.052(4) Uani 0.180(7) 1 d G U P E 2
H148 H 0.4301 1.3730 0.6275 0.062 Uiso 0.180(7) 1 calc R U P E 2
C144 C 0.4199(3) 1.2991(11) 0.5747(5) 0.049(4) Uani 0.180(7) 1 d G U P E 2
C145 C 0.4703(4) 1.2217(15) 0.4887(8) 0.065(5) Uani 0.180(7) 1 d . U P E 2
H149 H 0.4635 1.2592 0.4649 0.097 Uiso 0.180(7) 1 calc R U P E 2
H150 H 0.4643 1.1546 0.4859 0.097 Uiso 0.180(7) 1 calc R U P E 2
H151 H 0.4904 1.2244 0.4895 0.097 Uiso 0.180(7) 1 calc R U P E 2
C146 C 0.31342(8) 1.4895(2) 0.40330(12) 0.0300(11) Uani 0.434(3) 1 d G . P A 1
C147 C 0.32402(7) 1.5666(3) 0.38079(13) 0.0375(17) Uani 0.434(3) 1 d G . P A 1
C148 C 0.31335(10) 1.6586(2) 0.38654(15) 0.0560(17) Uani 0.434(3) 1 d G U P A 1
H152 H 0.3206 1.7113 0.3712 0.067 Uiso 0.434(3) 1 calc R U P A 1
C149 C 0.29207(11) 1.6734(3) 0.41479(17) 0.078(3) Uani 0.434(3) 1 d G U P A 1
H153 H 0.2848 1.7362 0.4187 0.093 Uiso 0.434(3) 1 calc R U P A 1
C150 C 0.28147(10) 1.5962(4) 0.43730(15) 0.058(3) Uani 0.434(3) 1 d G U P A 1
H154 H 0.2669 1.6063 0.4566 0.069 Uiso 0.434(3) 1 calc R U P A 1
C151 C 0.29214(9) 1.5043(3) 0.43156(11) 0.0413(14) Uani 0.434(3) 1 d G . P A 1
C152 C 0.34676(10) 1.5519(4) 0.3492(2) 0.0461(14) Uani 0.434(3) 1 d . . P A 1
H155 H 0.3591 1.5009 0.3590 0.069 Uiso 0.434(3) 1 calc R U P A 1
H156 H 0.3571 1.6120 0.3458 0.069 Uiso 0.434(3) 1 calc R U P A 1
H157 H 0.3388 1.5331 0.3223 0.069 Uiso 0.434(3) 1 calc R U P A 1
C153 C 0.2783(2) 1.4184(8) 0.4539(3) 0.060(3) Uani 0.434(3) 1 d . . P A 1
H158 H 0.2702 1.3752 0.4330 0.089 Uiso 0.434(3) 1 calc R U P A 1
H159 H 0.2639 1.4423 0.4725 0.089 Uiso 0.434(3) 1 calc R U P A 1
H160 H 0.2920 1.3832 0.4702 0.089 Uiso 0.434(3) 1 calc R U P A 1
C154 C 0.29824(7) 1.4421(3) 0.42597(12) 0.0262(11) Uani 0.457(3) 1 d G . P A 2
C155 C 0.30613(7) 1.5383(3) 0.42436(13) 0.0333(12) Uani 0.457(3) 1 d G . P A 2
C156 C 0.28830(9) 1.6096(2) 0.43832(16) 0.0406(18) Uani 0.457(3) 1 d G U P A 2
H161 H 0.2937 1.6754 0.4372 0.049 Uiso 0.457(3) 1 calc R U P A 2
C157 C 0.26259(8) 1.5847(3) 0.45390(13) 0.0400(13) Uani 0.457(3) 1 d G U P A 2
H162 H 0.2504 1.6335 0.4634 0.048 Uiso 0.457(3) 1 calc R U P A 2
C158 C 0.25470(6) 1.4885(3) 0.45552(11) 0.0355(11) Uani 0.457(3) 1 d G U P A 2
H163 H 0.2371 1.4716 0.4662 0.043 Uiso 0.457(3) 1 calc R U P A 2
C159 C 0.27253(7) 1.4172(2) 0.44155(14) 0.029(2) Uani 0.457(3) 1 d G . P A 2
C160 C 0.33409(11) 1.5671(4) 0.4074(2) 0.0438(13) Uani 0.457(3) 1 d . . P A 2
H164 H 0.3483 1.5500 0.4277 0.066 Uiso 0.457(3) 1 calc R U P A 2
H165 H 0.3344 1.6368 0.4025 0.066 Uiso 0.457(3) 1 calc R U P A 2
H166 H 0.3375 1.5332 0.3811 0.066 Uiso 0.457(3) 1 calc R U P A 2
C161 C 0.26304(11) 1.3134(4) 0.44367(19) 0.0425(12) Uani 0.457(3) 1 d . . P A 2
H167 H 0.2581 1.2912 0.4156 0.064 Uiso 0.457(3) 1 calc R U P A 2
H168 H 0.2470 1.3087 0.4621 0.064 Uiso 0.457(3) 1 calc R U P A 2
H169 H 0.2779 1.2732 0.4547 0.064 Uiso 0.457(3) 1 calc R U P A 2
Cl1Q Cl 0.27981(6) 0.73892(18) 0.03034(10) 0.0425(5) Uani 0.543(3) 1 d D . P A 1
Cl1R Cl 0.27799(8) 0.7045(2) 0.02699(13) 0.0450(6) Uani 0.457(3) 1 d D . P A 2
O1O O 0.49956(16) 0.6106(7) 0.2297(3) 0.084(3) Uani 0.25 1 d D . P F 2
H213 H 0.4830 0.6141 0.2226 0.125 Uiso 0.25 1 calc R U P F 2
C1O C 0.5122(2) 0.6980(7) 0.2227(4) 0.059(3) Uani 0.25 1 d D . P . .
H210 H 0.5008 0.7499 0.2341 0.089 Uiso 0.25 1 calc R U P F 2
H211 H 0.5146 0.7076 0.1926 0.089 Uiso 0.25 1 calc R U P F 2
H212 H 0.5302 0.6986 0.2363 0.089 Uiso 0.25 1 calc R U P F 2
C1U C 0.29033(19) 0.9425(6) 0.4260(3) 0.071(2) Uani 0.3209(10) 1 d D U P G 1
H174 H 0.2818 0.9447 0.4541 0.085 Uiso 0.3209(10) 1 calc R U P G 1
H175 H 0.2762 0.9196 0.4060 0.085 Uiso 0.3209(10) 1 calc R U P G 1
Cl1U Cl 0.30120(5) 1.06000(15) 0.41161(6) 0.0490(5) Uani 0.3209(10) 1 d D U P G 1
Cl2U Cl 0.31832(4) 0.86030(12) 0.42660(5) 0.0433(4) Uani 0.3209(10) 1 d D U P G 1
C1T C 0.2671(3) 0.7297(14) 0.2907(4) 0.0728(17) Uani 0.3300(14) 1 d D U P H -2
H184 H 0.2706 0.6647 0.2792 0.087 Uiso 0.3300(14) 1 calc R U P H -2
H185 H 0.2744 0.7776 0.2706 0.087 Uiso 0.3300(14) 1 calc R U P H -2
Cl1T Cl 0.28399(6) 0.7416(2) 0.33695(9) 0.0848(9) Uani 0.3300(14) 1 d D U P H -2
Cl2T Cl 0.23009(9) 0.7471(3) 0.29637(12) 0.0760(12) Uani 0.3300(14) 1 d D U P H -2
C166 C 0.3922(6) 1.2993(12) 0.5836(6) 0.058(6) Uani 0.180(7) 1 d . U P E 2
H180 H 0.3855 1.2329 0.5847 0.086 Uiso 0.180(7) 1 calc R U P E 2
H181 H 0.3824 1.3349 0.5618 0.086 Uiso 0.180(7) 1 calc R U P E 2
H182 H 0.3892 1.3305 0.6107 0.086 Uiso 0.180(7) 1 calc R U P E 2
Cl1S Cl 0.2369(3) 0.7451(13) 0.3064(7) 0.139(5) Uani 0.0991(14) 1 d D U P I -3
C1Z C 0.2641(4) 1.5392(15) 0.4509(6) 0.048(5) Uani 0.109(3) 1 d G U P A 3
H190 H 0.2478 1.5309 0.4669 0.058 Uiso 0.109(3) 1 calc R U P A 3
C2Z C 0.2715(4) 1.6304(12) 0.4370(8) 0.060(6) Uani 0.109(3) 1 d G U P A 3
H191 H 0.2603 1.6844 0.4434 0.073 Uiso 0.109(3) 1 calc R U P A 3
C3Z C 0.2953(5) 1.6424(12) 0.4136(9) 0.065(6) Uani 0.109(3) 1 d G U P A 3
H192 H 0.3004 1.7048 0.4040 0.078 Uiso 0.109(3) 1 calc R U P A 3
C4Z C 0.3117(4) 1.5634(16) 0.4041(8) 0.060(5) Uani 0.109(3) 1 d G U P A 3
C5Z C 0.3043(4) 1.4722(14) 0.4181(8) 0.036(4) Uani 0.109(3) 1 d G U P A 3
C6Z C 0.2805(5) 1.4601(12) 0.4415(8) 0.042(5) Uani 0.109(3) 1 d G U P A 3
C7Z C 0.3344(9) 1.581(3) 0.3786(18) 0.087(11) Uani 0.109(3) 1 d . U P A 3
H221 H 0.3303 1.5588 0.3501 0.130 Uiso 0.109(3) 1 calc R U P A 3
H222 H 0.3503 1.5453 0.3893 0.130 Uiso 0.109(3) 1 calc R U P A 3
H223 H 0.3384 1.6498 0.3783 0.130 Uiso 0.109(3) 1 calc R U P A 3
C8Z C 0.2713(7) 1.362(2) 0.4519(12) 0.054(7) Uani 0.109(3) 1 d . U P A 3
H196 H 0.2750 1.3490 0.4815 0.080 Uiso 0.109(3) 1 calc R U P A 3
H197 H 0.2812 1.3153 0.4346 0.080 Uiso 0.109(3) 1 calc R U P A 3
H198 H 0.2515 1.3564 0.4466 0.080 Uiso 0.109(3) 1 calc R U P A 3
C9Z C 0.3397(17) 1.347(5) 0.431(2) 0.025(4) Uani 0.109(3) 1 d D U P A 3
H193 H 0.3419 1.3760 0.4582 0.030 Uiso 0.109(3) 1 calc R U P A 3
C10Z C 0.3196(10) 1.393(3) 0.4069(14) 0.027(3) Uani 0.109(3) 1 d D U P A 3
C11Z C 0.3187(14) 1.332(4) 0.3719(19) 0.027(4) Uani 0.109(3) 1 d D U P A 3
H194 H 0.3057 1.3532 0.3518 0.033 Uiso 0.109(3) 1 calc R U P A 3
C1N C 0.3037(2) 0.9246(7) 0.3997(3) 0.031(2) Uani 0.1791(10) 1 d D U P J 2
H200 H 0.3122 0.8846 0.4214 0.047 Uiso 0.1791(10) 1 calc R U P J 2
H201 H 0.3094 0.9011 0.3722 0.047 Uiso 0.1791(10) 1 calc R U P J 2
H202 H 0.2837 0.9211 0.4021 0.047 Uiso 0.1791(10) 1 calc R U P J 2
O1N O 0.3126(2) 1.0241(8) 0.4048(3) 0.051(2) Uani 0.1791(10) 1 d D U P J 2
H228 H 0.3007 1.0548 0.4183 0.076 Uiso 0.1791(10) 1 calc R U P J 2
C167 C 0.3378(4) 0.6332(15) 0.2685(9) 0.062(5) Uani 0.33(3) 1 d . . P B 2
H203 H 0.3417 0.6278 0.2984 0.092 Uiso 0.33(3) 1 calc R U P B 2
H204 H 0.3274 0.5765 0.2593 0.092 Uiso 0.33(3) 1 calc R U P B 2
H205 H 0.3269 0.6915 0.2634 0.092 Uiso 0.33(3) 1 calc R U P B 2
Cl2S Cl 0.2981(3) 0.7917(9) 0.3459(5) 0.135(5) Uani 0.0991(14) 1 d D U P I -3
C1S C 0.2731(5) 0.7792(18) 0.3061(12) 0.137(5) Uani 0.0991(14) 1 d D U P I -3
H206 H 0.2815 0.7335 0.2861 0.165 Uiso 0.0991(14) 1 calc R U P I -3
H207 H 0.2732 0.8424 0.2918 0.165 Uiso 0.0991(14) 1 calc R U P I -3
C1M C 0.2500 0.7500 0.3429(5) 0.039(5) Uani 0.142(2) 2 d DS TU P K 1
H216 H 0.2647 0.7922 0.3531 0.059 Uiso 0.0709(10) 1 calc R U P K 1
H217 H 0.2531 0.6843 0.3531 0.059 Uiso 0.0709(10) 1 calc R U P K 1
H218 H 0.2322 0.7734 0.3531 0.059 Uiso 0.0709(10) 1 calc DR U P K 1
O1M O 0.2500 0.7500 0.2971(4) 0.042(4) Uani 0.142(2) 2 d DS TU P K 1
H219 H 0.2468 0.8060 0.2884 0.063 Uiso 0.0709(10) 1 calc DR U P K 1
C1Q C 0.2500 0.7500 0.05902(9) 0.0357(6) Uani 1 2 d DS T P . .
H224 H 0.2483 0.6928 0.0773 0.043 Uiso 0.2714(14) 1 calc R U P A 1
H225 H 0.2517 0.8072 0.0773 0.043 Uiso 0.2714(14) 1 calc R U P A 1
H226 H 0.2431 0.6976 0.0772 0.043 Uiso 0.2286(14) 1 calc R U P A 2
H227 H 0.2569 0.8024 0.0772 0.043 Uiso 0.2286(14) 1 calc R U P A 2

loop_
_atom_site_aniso_label
_atom_site_aniso_U_11
_atom_site_aniso_U_22
_atom_site_aniso_U_33
_atom_site_aniso_U_23
_atom_site_aniso_U_13
_atom_site_aniso_U_12
C1 0.0171(8) 0.0260(9) 0.0379(10) -0.0043(8) 0.0000(7) -0.0038(7)
C2 0.0191(8) 0.0269(9) 0.0392(11) -0.0067(8) 0.0009(7) -0.0020(7)
C3 0.0190(8) 0.0297(10) 0.0468(12) -0.0100(9) 0.0051(8) -0.0015(7)
C4 0.0195(8) 0.0284(9) 0.0429(11) -0.0059(8) 0.0018(8) -0.0041(7)
C5 0.0225(8) 0.0243(9) 0.0385(10) -0.0050(8) -0.0003(8) -0.0038(7)
C6 0.0195(8) 0.0246(9) 0.0317(9) -0.0032(7) -0.0016(7) -0.0012(7)
C7 0.0219(8) 0.0199(8) 0.0252(9) -0.0018(7) -0.0012(7) -0.0008(6)
C8 0.0202(8) 0.0219(8) 0.0277(9) 0.0007(7) -0.0003(7) -0.0011(7)
C9 0.0195(8) 0.0199(8) 0.0306(9) -0.0008(7) -0.0041(7) -0.0027(6)
C10 0.0238(8) 0.0188(8) 0.0265(9) 0.0010(7) -0.0026(7) -0.0007(6)
C11 0.0203(8) 0.0189(8) 0.0286(9) 0.0000(7) 0.0003(7) 0.0020(6)
C12 0.0193(8) 0.0196(8) 0.0262(9) 0.0018(7) -0.0040(7) 0.0009(6)
C13 0.0161(7) 0.0227(8) 0.0272(9) 0.0010(7) -0.0008(6) 0.0017(6)
C14 0.0184(8) 0.0234(8) 0.0238(8) -0.0017(7) 0.0000(6) -0.0002(6)
C15 0.0202(8) 0.0207(8) 0.0323(9) -0.0033(7) -0.0011(7) 0.0021(7)
C16 0.0175(8) 0.0252(9) 0.0330(10) -0.0020(7) -0.0030(7) 0.0020(7)
C17 0.0171(8) 0.0242(9) 0.0324(10) -0.0037(7) -0.0035(7) -0.0013(7)
C18 0.0173(8) 0.0209(8) 0.0301(9) -0.0005(7) 0.0006(7) -0.0006(6)
C19 0.0189(8) 0.0203(8) 0.0298(9) -0.0016(7) -0.0022(7) -0.0018(6)
C20 0.0197(8) 0.0212(8) 0.0284(9) -0.0012(7) -0.0020(7) 0.0004(6)
C21 0.0162(8) 0.0254(9) 0.0393(10) -0.0053(8) 0.0008(7) 0.0001(7)
C22 0.0200(8) 0.0238(9) 0.0403(11) -0.0067(8) 0.0025(7) -0.0031(7)
C23 0.0203(8) 0.0206(8) 0.0348(10) -0.0052(7) 0.0031(7) 0.0011(7)
C24 0.0183(8) 0.0225(8) 0.0246(9) -0.0005(7) 0.0001(6) -0.0003(6)
C25 0.0202(8) 0.0235(9) 0.0315(10) -0.0038(7) 0.0039(7) 0.0011(7)
C26 0.0185(8) 0.0245(9) 0.0252(9) -0.0048(7) 0.0012(7) -0.0008(7)
C27 0.0213(8) 0.0221(8) 0.0318(10) -0.0066(7) 0.0023(7) -0.0001(7)
C28 0.0200(8) 0.0277(9) 0.0387(11) -0.0101(8) 0.0007(7) 0.0036(7)
C29 0.0159(8) 0.0312(10) 0.0479(12) -0.0141(9) 0.0003(8) 0.0010(7)
C30 0.0180(8) 0.0270(9) 0.0383(10) -0.0084(8) 0.0053(7) -0.0019(7)
C31 0.0211(9) 0.0231(9) 0.0599(13) -0.0083(9) 0.0086(9) -0.0033(7)
C32 0.0377(11) 0.0336(11) 0.0666(16) -0.0056(11) 0.0145(11) -0.0092(9)
C33 0.0415(13) 0.0412(13) 0.097(2) 0.0056(13) 0.0284(14) -0.0119(11)
C34 0.0235(11) 0.0318(12) 0.134(3) 0.0142(14) 0.0135(14) -0.0086(9)
C35 0.0218(10) 0.0215(10) 0.112(2) 0.0019(12) -0.0063(12) -0.0038(8)
C36 0.0219(9) 0.0213(9) 0.0734(16) -0.0072(9) -0.0008(9) -0.0006(7)
C37 0.0693(17) 0.0689(18) 0.0551(16) -0.0053(13) 0.0173(13) -0.0297(15)
C38 0.0294(10) 0.0493(13) 0.0636(15) -0.0136(11) -0.0103(10) -0.0026(9)
C39 0.0195(8) 0.0237(9) 0.0320(10) -0.0041(7) 0.0004(7) -0.0047(7)
C40 0.0267(9) 0.0233(9) 0.0379(10) -0.0041(8) 0.0015(8) -0.0027(7)
C41 0.0373(10) 0.0230(9) 0.0465(12) -0.0101(8) 0.0033(9) -0.0036(8)
C42 0.0386(11) 0.0360(11) 0.0377(11) -0.0154(9) 0.0042(9) -0.0101(9)
C43 0.0311(10) 0.0386(11) 0.0327(10) -0.0052(8) -0.0027(8) -0.0089(8)
C44 0.0220(8) 0.0287(9) 0.0322(10) -0.0038(8) -0.0007(7) -0.0040(7)
C45 0.0485(12) 0.0235(10) 0.0470(12) -0.0010(9) -0.0043(10) 0.0049(9)
C46 0.0331(10) 0.0342(10) 0.0327(10) 0.0004(8) -0.0047(8) 0.0027(8)
C47 0.0182(8) 0.0212(8) 0.0409(11) -0.0079(8) -0.0060(7) 0.0019(7)
C48 0.0226(9) 0.0237(9) 0.0441(11) -0.0039(8) -0.0057(8) 0.0016(7)
C49 0.0253(9) 0.0312(10) 0.0499(12) 0.0014(9) -0.0095(9) 0.0045(8)
C50 0.0192(9) 0.0341(10) 0.0572(13) -0.0055(10) -0.0095(9) 0.0068(8)
C51 0.0198(9) 0.0334(10) 0.0509(12) -0.0096(9) 0.0004(8) 0.0002(8)
C52 0.0220(8) 0.0243(9) 0.0427(11) -0.0081(8) -0.0035(8) -0.0006(7)
C53 0.0266(10) 0.0387(11) 0.0518(13) 0.0055(10) -0.0017(9) 0.0046(8)
C54 0.0273(9) 0.0404(11) 0.0449(12) -0.0025(9) -0.0011(9) -0.0016(8)
C55 0.0157(8) 0.0241(9) 0.0590(13) -0.0163(9) 0.0041(8) 0.0009(7)
C56 0.0191(9) 0.0314(10) 0.0639(14) -0.0177(10) 0.0040(9) -0.0003(8)
C57 0.0273(10) 0.0393(12) 0.0754(17) -0.0236(12) -0.0070(10) 0.0000(9)
C58 0.0270(10) 0.0302(11) 0.103(2) -0.0207(13) -0.0090(12) -0.0067(9)
C59 0.0261(10) 0.0261(10) 0.0889(19) -0.0083(11) 0.0030(11) -0.0048(8)
C60 0.0215(9) 0.0243(9) 0.0693(15) -0.0101(9) 0.0061(9) -0.0005(7)
C61 0.0358(11) 0.0506(13) 0.0548(14) -0.0169(11) 0.0020(10) -0.0078(10)
C62 0.0412(12) 0.0354(11) 0.0659(16) -0.0020(11) 0.0067(11) -0.0097(9)
C63 0.0199(9) 0.0298(10) 0.0504(12) -0.0164(9) -0.0090(8) 0.0050(7)
C64 0.0185(9) 0.0395(11) 0.0622(14) -0.0275(10) -0.0070(9) 0.0032(8)
C65 0.0232(10) 0.0482(13) 0.0725(17) -0.0336(13) -0.0138(10) 0.0113(9)
C66 0.0341(11) 0.0499(14) 0.0765(18) -0.0355(14) -0.0298(12) 0.0247(10)
C67 0.0531(14) 0.0397(12) 0.0588(15) -0.0154(11) -0.0289(12) 0.0170(10)
C68 0.0348(11) 0.0367(11) 0.0501(13) -0.0143(10) -0.0138(9) 0.0113(9)
C69 0.0287(10) 0.0471(13) 0.0728(17) -0.0239(12) 0.0118(11) -0.0006(9)
C70 0.0630(15) 0.0438(13) 0.0511(14) 0.0025(11) -0.0019(12) 0.0181(11)
C71 0.0222(8) 0.0325(10) 0.0283(9) -0.0002(8) -0.0027(7) 0.0020(7)
C72 0.0254(9) 0.0276(9) 0.0286(9) 0.0001(7) -0.0018(7) 0.0019(7)
C73 0.0252(9) 0.0282(9) 0.0309(10) 0.0000(8) -0.0018(7) 0.0060(7)
C74 0.0256(9) 0.0310(9) 0.0254(9) -0.0004(7) -0.0014(7) 0.0019(7)
C75 0.0282(9) 0.0298(9) 0.0254(9) -0.0023(7) -0.0011(7) 0.0010(7)
C76 0.0252(9) 0.0308(9) 0.0231(9) -0.0004(7) 0.0025(7) 0.0042(7)
C77 0.0275(9) 0.0270(9) 0.0270(9) -0.0034(7) 0.0007(7) 0.0031(7)
C78 0.0215(8) 0.0277(9) 0.0286(9) -0.0013(7) -0.0002(7) 0.0009(7)
C79 0.0249(9) 0.0285(9) 0.0247(9) -0.0012(7) -0.0002(7) -0.0016(7)
C80 0.0258(9) 0.0241(9) 0.0285(9) -0.0009(7) 0.0032(7) -0.0024(7)
C81 0.0254(9) 0.0226(9) 0.0300(9) 0.0005(7) 0.0011(7) 0.0008(7)
C82 0.0233(8) 0.0270(9) 0.0271(9) 0.0006(7) 0.0024(7) -0.0004(7)
C83 0.0238(8) 0.0239(9) 0.0269(9) 0.0038(7) -0.0003(7) 0.0024(7)
C84 0.0200(8) 0.0276(9) 0.0266(9) -0.0008(7) 0.0028(7) 0.0024(7)
C85 0.0202(8) 0.0222(8) 0.0296(9) -0.0005(7) 0.0027(7) 0.0016(6)
C86 0.0189(8) 0.0260(9) 0.0275(9) 0.0021(7) 0.0038(7) 0.0028(7)
C87 0.0231(8) 0.0281(9) 0.0240(9) 0.0004(7) 0.0001(7) 0.0010(7)
C88 0.0210(8) 0.0248(9) 0.0277(9) 0.0004(7) -0.0007(7) 0.0002(7)
C89 0.0303(9) 0.0274(9) 0.0311(10) -0.0038(8) -0.0075(8) 0.0003(7)
C90 0.0265(9) 0.0256(9) 0.0255(9) 0.0008(7) 0.0001(7) -0.0004(7)
C91 0.0233(8) 0.0259(9) 0.0266(9) 0.0044(7) -0.0013(7) -0.0002(7)
C92 0.0223(8) 0.0257(9) 0.0295(9) 0.0006(7) -0.0008(7) -0.0034(7)
C93 0.0232(8) 0.0233(9) 0.0320(10) 0.0001(7) 0.0001(7) -0.0006(7)
C94 0.0241(9) 0.0266(9) 0.0314(10) -0.0013(7) -0.0023(7) 0.0014(7)
C95 0.0276(9) 0.0269(9) 0.0375(11) -0.0027(8) -0.0038(8) 0.0069(7)
C96 0.0228(8) 0.0259(9) 0.0380(10) -0.0014(8) -0.0054(8) 0.0008(7)
C97A 0.021(4) 0.020(3) 0.036(4) 0.000(3) -0.005(3) -0.007(3)
C98A 0.019(3) 0.022(2) 0.033(3) 0.000(3) -0.001(2) 0.001(3)
C99A 0.024(4) 0.026(3) 0.028(4) 0.002(3) -0.010(3) -0.001(2)
C100 0.0238(8) 0.0261(9) 0.0365(10) -0.0020(8) -0.0057(8) 0.0014(7)
C101 0.018(3) 0.027(4) 0.033(4) -0.003(3) -0.003(3) -0.002(3)
C102 0.019(3) 0.021(3) 0.033(3) 0.004(2) 0.001(2) 0.003(2)
C103 0.016(3) 0.029(3) 0.032(4) -0.001(3) -0.004(3) 0.002(2)
C104 0.0264(9) 0.0271(9) 0.0371(10) -0.0069(8) -0.0055(8) 0.0032(7)
C105 0.0378(11) 0.0239(9) 0.0405(11) -0.0052(8) -0.0102(9) 0.0065(8)
C106 0.0466(12) 0.0322(11) 0.0527(13) -0.0062(10) -0.0252(11) 0.0071(9)
C107 0.0320(11) 0.0448(13) 0.0790(18) -0.0085(12) -0.0207(12) 0.0008(10)
C108 0.0277(10) 0.0542(14) 0.0691(17) -0.0046(12) -0.0039(11) -0.0052(10)
C109 0.0295(10) 0.0418(12) 0.0465(12) -0.0061(10) -0.0014(9) 0.0018(9)
C110 0.0530(13) 0.0353(11) 0.0358(11) 0.0026(9) -0.0085(10) 0.0044(10)
C111 0.0371(11) 0.0718(17) 0.0476(13) 0.0072(12) 0.0091(10) -0.0019(11)
C112 0.0393(10) 0.0237(9) 0.0233(9) 0.0011(7) 0.0000(8) 0.0028(8)
C113 0.0366(10) 0.0294(9) 0.0254(9) 0.0005(8) -0.0045(8) 0.0107(8)
C114 0.0492(12) 0.0358(11) 0.0297(10) -0.0022(8) -0.0018(9) 0.0177(9)
C115 0.0779(16) 0.0252(10) 0.0282(10) -0.0034(8) 0.0047(10) 0.0077(10)
C116 0.0737(17) 0.0356(12) 0.0446(13) -0.0129(10) 0.0081(12) -0.0202(11)
C117 0.0539(13) 0.0408(12) 0.0436(12) -0.0107(10) 0.0121(10) -0.0159(10)
C118 0.0300(10) 0.0580(14) 0.0418(12) -0.0146(11) -0.0002(9) 0.0057(10)
C119 0.042(3) 0.051(4) 0.054(4) -0.014(3) 0.007(2) -0.022(2)
C120 0.0271(9) 0.0237(9) 0.0241(9) 0.0001(7) 0.0016(7) 0.0006(7)
C121 0.0278(9) 0.0399(11) 0.0313(10) 0.0087(8) -0.0008(8) -0.0006(8)
C122 0.0324(10) 0.0395(11) 0.0334(10) 0.0073(9) -0.0049(8) 0.0052(8)
C123 0.0435(11) 0.0254(9) 0.0340(10) 0.0082(8) -0.0039(9) -0.0046(8)
C124 0.034(2) 0.030(3) 0.027(3) 0.004(2) 0.004(2) -0.0060(18)
C125 0.022(3) 0.032(2) 0.030(3) -0.002(2) -0.006(2) 0.0008(19)
C126 0.0255(11) 0.092(2) 0.0832(19) 0.0556(17) -0.0053(11) -0.0012(12)
C127 0.0217(19) 0.041(3) 0.051(4) 0.014(2) 0.005(2) -0.0001(18)
C128 0.038(4) 0.043(6) 0.047(8) 0.016(5) 0.000(6) -0.016(4)
C129 0.028(4) 0.039(6) 0.033(7) 0.022(5) -0.013(5) -0.014(4)
C130 0.032(4) 0.070(9) 0.079(9) 0.040(7) -0.002(6) -0.009(5)
C131 0.0251(12) 0.0181(13) 0.0312(15) 0.0017(12) -0.0058(11) -0.0014(10)
C132 0.0249(14) 0.0237(12) 0.0432(17) 0.0027(13) -0.0083(12) -0.0007(10)
C133 0.0306(13) 0.0264(13) 0.061(2) -0.0034(14) -0.0217(13) 0.0012(11)
C134 0.0447(19) 0.0274(13) 0.0509(19) -0.0103(13) -0.0256(15) 0.0053(12)
C135 0.0447(17) 0.0247(13) 0.0359(15) -0.0030(11) -0.0079(12) 0.0038(12)
C136 0.0235(17) 0.0191(12) 0.0372(15) 0.0003(11) -0.0039(14) 0.0006(14)
C137 0.0190(12) 0.0498(18) 0.057(2) -0.0016(18) -0.0012(15) -0.0029(11)
C138 0.0262(16) 0.0313(15) 0.0380(17) -0.0032(11) 0.0053(13) -0.0051(14)
C139 0.053(7) 0.024(5) 0.046(6) -0.007(5) -0.012(6) 0.015(5)
C140 0.052(7) 0.030(5) 0.060(8) -0.007(6) -0.022(7) 0.003(5)
C141 0.073(8) 0.033(6) 0.076(8) -0.005(6) -0.029(7) 0.000(6)
C142 0.084(8) 0.027(6) 0.068(8) -0.015(6) -0.039(7) 0.005(6)
C143 0.076(9) 0.026(5) 0.053(8) -0.014(5) -0.034(7) 0.010(6)
C144 0.067(9) 0.028(5) 0.053(7) -0.007(6) -0.017(7) 0.014(7)
C145 0.047(8) 0.059(9) 0.089(13) -0.006(11) -0.010(10) -0.012(7)
C146 0.029(3) 0.030(3) 0.031(3) -0.007(2) -0.014(2) 0.008(2)
C147 0.041(4) 0.021(3) 0.050(4) 0.001(3) -0.021(3) 0.000(3)
C148 0.070(4) 0.025(3) 0.073(4) -0.010(3) -0.034(3) 0.009(3)
C149 0.093(6) 0.048(4) 0.093(6) -0.037(4) -0.048(5) 0.045(4)
C150 0.056(5) 0.061(6) 0.056(5) -0.031(4) -0.016(4) 0.035(4)
C151 0.035(3) 0.056(4) 0.033(3) -0.014(3) -0.013(3) 0.009(3)
C152 0.033(3) 0.038(3) 0.067(4) 0.018(3) -0.017(3) -0.011(2)
C153 0.062(5) 0.083(9) 0.034(5) -0.009(5) 0.008(4) -0.002(5)
C154 0.022(2) 0.030(3) 0.026(2) -0.002(2) -0.0061(18) 0.004(2)
C155 0.023(3) 0.036(3) 0.041(3) -0.008(2) -0.002(2) 0.004(2)
C156 0.032(3) 0.034(3) 0.056(4) -0.014(3) -0.002(3) 0.006(3)
C157 0.030(2) 0.042(3) 0.048(3) -0.019(3) 0.001(2) 0.021(2)
C158 0.025(2) 0.050(3) 0.031(2) -0.003(2) 0.0002(17) 0.010(2)
C159 0.034(3) 0.028(4) 0.025(4) 0.003(3) 0.005(2) 0.007(3)
C160 0.034(3) 0.033(3) 0.065(4) -0.010(3) 0.004(3) 0.001(2)
C161 0.033(3) 0.037(3) 0.057(3) 0.009(3) 0.009(2) 0.002(2)
Cl1Q 0.0234(6) 0.0665(15) 0.0376(7) -0.0014(11) -0.0011(4) -0.0001(10)
Cl1R 0.0277(9) 0.0526(15) 0.0548(13) 0.0024(12) 0.0068(8) 0.0054(11)
O1O 0.049(4) 0.089(6) 0.113(7) 0.012(5) -0.001(5) -0.009(4)
C1O 0.053(6) 0.060(6) 0.064(7) -0.004(5) 0.009(5) 0.011(5)
C1U 0.070(4) 0.077(4) 0.065(4) 0.011(4) -0.014(4) -0.012(4)
Cl1U 0.0642(12) 0.0474(10) 0.0355(9) 0.0133(8) -0.0219(9) -0.0093(9)
Cl2U 0.0500(10) 0.0402(9) 0.0398(9) -0.0053(7) 0.0113(7) -0.0058(7)
C1T 0.062(3) 0.094(3) 0.062(3) -0.025(3) -0.047(3) 0.031(3)
Cl1T 0.0719(16) 0.0936(19) 0.0889(17) -0.0297(15) -0.0304(14) 0.0311(14)
Cl2T 0.0725(19) 0.092(3) 0.0637(18) -0.0256(17) -0.0382(18) 0.0222(16)
C166 0.089(16) 0.029(7) 0.054(9) -0.019(6) -0.004(14) 0.001(14)
Cl1S 0.102(7) 0.102(7) 0.213(11) 0.053(8) 0.095(8) 0.024(6)
C1Z 0.047(11) 0.034(11) 0.064(10) -0.021(9) -0.007(9) 0.025(10)
C2Z 0.059(12) 0.041(11) 0.082(12) -0.014(10) -0.016(11) 0.015(10)
C3Z 0.059(12) 0.047(11) 0.088(12) -0.009(10) -0.013(11) 0.023(10)
C4Z 0.054(11) 0.046(10) 0.079(11) -0.008(10) 0.001(10) 0.006(9)
C5Z 0.033(7) 0.028(7) 0.048(7) -0.006(7) 0.001(7) 0.006(7)
C6Z 0.037(10) 0.032(11) 0.057(10) -0.015(9) -0.004(9) 0.012(9)
C7Z 0.09(2) 0.060(18) 0.11(2) 0.001(19) 0.02(2) -0.024(17)
C8Z 0.046(14) 0.037(15) 0.078(17) -0.020(16) 0.008(13) 0.001(13)
C9Z 0.021(6) 0.021(6) 0.033(7) -0.007(6) -0.002(6) -0.001(6)
C10Z 0.022(5) 0.025(5) 0.034(6) -0.002(5) -0.005(5) -0.001(5)
C11Z 0.019(6) 0.028(6) 0.035(7) 0.006(6) -0.006(6) 0.004(6)
C1N 0.034(3) 0.037(3) 0.023(3) -0.011(3) 0.016(3) -0.010(3)
O1N 0.055(4) 0.053(4) 0.044(4) 0.002(3) 0.003(3) -0.009(3)
C167 0.059(7) 0.046(7) 0.079(11) -0.010(7) 0.012(7) -0.018(6)
Cl2S 0.102(6) 0.092(6) 0.211(11) 0.059(7) 0.102(7) 0.033(5)
C1S 0.104(7) 0.098(6) 0.210(11) 0.055(7) 0.096(7) 0.028(6)
C1M 0.055(8) 0.042(7) 0.021(7) 0.000 0.000 -0.002(6)
O1M 0.046(7) 0.064(7) 0.017(6) 0.000 0.000 0.007(7)
C1Q 0.0301(14) 0.0409(16) 0.0360(15) 0.000 0.000 -0.0013(12)

loop_
_atom_type_symbol
_atom_type_description
_atom_type_scat_dispersion_real
_atom_type_scat_dispersion_imag
_atom_type_scat_source
C C 0.0181 0.0091
;

International Tables for Crystallography

(Vol. C, Tables 4.2.6.8 and 6.1.1.4)

;
H H 0.0000 0.0000
;

International Tables for Crystallography

(Vol. C, Table 6.1.1.4)

;
Cl Cl 0.3639 0.7018
;

International Tables for Crystallography

(Vol. C, Tables 4.2.6.8 and 6.1.1.4)

;
O O 0.0492 0.0322
;

International Tables for Crystallography

(Vol. C, Tables 4.2.6.8 and 6.1.1.4)

;

loop_
_geom_angle_atom_site_label_1
_geom_angle_atom_site_label_2
_geom_angle_atom_site_label_3
_geom_angle
_geom_angle_site_symmetry_1
C2 C1 C6 123.41(16) .
C1 C2 C3 118.05(16) .
C1 C2 C30 115.25(15) .
C3 C2 C30 126.70(16) .
C2 C3 C4 120.06(17) .
C5 C4 C3 120.41(16) .
C5 C4 C31 120.21(16) .
C3 C4 C31 119.38(16) .
C4 C5 C6 120.69(16) .
C1 C6 C5 117.26(16) .
C1 C6 C8 116.29(15) .
C5 C6 C8 126.43(16) .
C8 C7 C12 123.13(16) .
C9 C8 C7 117.74(15) .
C9 C8 C6 126.01(15) .
C7 C8 C6 116.03(15) .
C8 C9 C10 120.85(15) .
C9 C10 C11 119.80(16) .
C9 C10 C39 119.93(15) .
C11 C10 C39 120.14(15) .
C12 C11 C10 120.50(15) .
C11 C12 C7 117.82(15) .
C11 C12 C14 127.46(15) .
C7 C12 C14 114.47(15) .
C18 C13 C14 123.23(15) .
C15 C14 C13 117.84(15) .
C15 C14 C12 127.09(15) .
C13 C14 C12 114.80(14) .
C14 C15 C16 119.97(16) .
C17 C16 C15 119.98(15) .
C17 C16 C47 118.29(15) .
C15 C16 C47 121.72(15) .
C18 C17 C16 120.99(16) .
C13 C18 C17 117.21(15) .
C13 C18 C20 118.23(15) .
C17 C18 C20 124.25(15) .
C20 C19 C24 124.39(16) .
C19 C20 C21 117.52(16) .
C19 C20 C18 116.59(15) .
C21 C20 C18 125.88(15) .
C20 C21 C22 120.21(15) .
C21 C22 C23 120.48(16) .
C21 C22 C55 118.48(15) .
C23 C22 C55 121.00(16) .
C24 C23 C22 120.44(16) .
C19 C24 C23 116.91(15) .
C19 C24 C26 116.25(15) .
C23 C24 C26 126.66(15) .
C30 C25 C26 122.96(17) .
C25 C26 C27 117.12(15) .
C25 C26 C24 117.17(15) .
C27 C26 C24 125.05(15) .
C26 C27 C28 120.57(16) .
C29 C28 C27 119.76(16) .
C29 C28 C63 117.84(16) .
C27 C28 C63 122.35(16) .
C30 C29 C28 120.59(16) .
C25 C30 C29 117.94(16) .
C25 C30 C2 116.31(16) .
C29 C30 C2 125.12(16) .
C36 C31 C32 121.08(18) .
C36 C31 C4 119.10(19) .
C32 C31 C4 119.79(19) .
C33 C32 C31 118.0(2) .
C33 C32 C37 120.0(2) .
C31 C32 C37 122.07(19) .
C34 C33 C32 121.2(3) .
C33 C34 C35 120.5(2) .
C34 C35 C36 120.6(2) .
C35 C36 C31 118.6(2) .
C35 C36 C38 119.6(2) .
C31 C36 C38 121.76(17) .
C44 C39 C40 119.60(17) .
C44 C39 C10 120.13(16) .
C40 C39 C10 120.27(16) .
C41 C40 C39 119.04(18) .
C41 C40 C45 119.06(17) .
C39 C40 C45 121.90(17) .
C42 C41 C40 121.50(18) .
C41 C42 C43 119.52(18) .
C42 C43 C44 120.98(19) .
C43 C44 C39 119.35(17) .
C43 C44 C46 118.68(17) .
C39 C44 C46 121.94(16) .
C48 C47 C52 120.47(16) .
C48 C47 C16 121.10(16) .
C52 C47 C16 118.35(17) .
C49 C48 C47 118.92(18) .
C49 C48 C53 119.64(18) .
C47 C48 C53 121.41(16) .
C50 C49 C48 121.01(19) .
C51 C50 C49 119.85(17) .
C50 C51 C52 120.86(18) .
C51 C52 C47 118.87(18) .
C51 C52 C54 120.02(18) .
C47 C52 C54 121.10(16) .
C60 C55 C56 120.65(18) .
C60 C55 C22 120.57(19) .
C56 C55 C22 118.73(18) .
C57 C56 C55 118.7(2) .
C57 C56 C61 119.8(2) .
C55 C56 C61 121.47(17) .
C58 C57 C56 120.6(2) .
C59 C58 C57 120.4(2) .
C58 C59 C60 120.8(2) .
C59 C60 C55 118.8(2) .
C59 C60 C62 120.5(2) .
C55 C60 C62 120.68(18) .
C68 C63 C64 120.59(18) .
C68 C63 C28 120.80(18) .
C64 C63 C28 118.53(19) .
C65 C64 C63 118.7(2) .
C65 C64 C69 118.9(2) .
C63 C64 C69 122.39(18) .
C66 C65 C64 121.2(2) .
C65 C66 C67 120.5(2) .
C66 C67 C68 120.2(3) .
C63 C68 C67 118.8(2) .
C63 C68 C70 121.99(18) .
C67 C68 C70 119.2(2) .
C76 C71 C72 122.66(16) .
C73 C72 C71 116.92(17) .
C73 C72 C100 122.98(16) .
C71 C72 C100 118.72(16) .
C72 C73 C74 121.38(17) .
C73 C74 C75 119.71(16) .
C73 C74 C104 118.95(16) .
C75 C74 C104 120.84(16) .
C76 C75 C74 120.29(17) .
C75 C76 C71 118.26(16) .
C75 C76 C78 124.12(17) .
C71 C76 C78 116.54(16) .
C78 C77 C82 123.44(17) .
C77 C78 C79 117.95(16) .
C77 C78 C76 115.26(16) .
C79 C78 C76 126.77(16) .
C78 C79 C80 120.31(17) .
C81 C80 C79 120.02(16) .
C81 C80 C112 119.30(16) .
C79 C80 C112 120.68(16) .
C82 C81 C80 120.76(16) .
C81 C82 C77 117.43(17) .
C81 C82 C84 126.52(16) .
C77 C82 C84 116.04(16) .
C88 C83 C84 123.01(16) .
C83 C84 C85 117.55(16) .
C83 C84 C82 116.09(16) .
C85 C84 C82 126.02(16) .
C84 C85 C86 120.73(16) .
C87 C86 C85 119.91(16) .
C87 C86 C120 119.66(16) .
C85 C86 C120 120.13(16) .
C88 C87 C86 120.27(16) .
C83 C88 C87 117.99(16) .
C83 C88 C90 115.78(15) .
C87 C88 C90 125.83(16) .
C90 C89 C94 123.77(17) .
C89 C90 C91 117.48(16) .
C89 C90 C88 115.84(16) .
C91 C90 C88 126.68(16) .
C90 C91 C92 120.25(16) .
C93 C92 C91 120.32(16) .
C93 C92 C139 123.0(7) .
C91 C92 C139 115.2(7) .
C93 C92 C131 120.5(2) .
C91 C92 C131 119.1(2) .
C94 C93 C92 120.39(16) .
C93 C94 C89 117.27(17) .
C93 C94 C96 126.18(16) .
C89 C94 C96 116.54(16) .
C96 C95 C100 124.72(17) .
C95 C96 C101 120.4(6) .
C95 C96 C97A 115.4(7) .
C95 C96 C9Z 113(2) .
C95 C96 C94 116.70(16) .
C101 C96 C94 120.9(5) .
C97A C96 C94 127.5(6) .
C9Z C96 C94 130(2) .
C96 C97A C98A 119.3(10) .
C99A C98A C97A 123.1(9) .
C99A C98A C146 118.6(6) .
C97A C98A C146 118.3(6) .
C98A C99A C100 116.5(8) .
C95 C100 C99A 118.6(6) .
C95 C100 C11Z 111(2) .
C95 C100 C103 114.3(5) .
C95 C100 C72 117.69(16) .
C99A C100 C72 123.6(5) .
C11Z C100 C72 131(2) .
C103 C100 C72 124.0(5) .
C96 C101 C102 117.1(9) .
C101 C102 C103 121.4(8) .
C101 C102 C154 118.4(6) .
C103 C102 C154 120.1(6) .
C102 C103 C100 121.6(8) .
C105 C104 C109 121.03(18) .
C105 C104 C74 120.48(17) .
C109 C104 C74 118.48(17) .
C104 C105 C106 118.2(2) .
C104 C105 C110 121.00(17) .
C106 C105 C110 120.81(19) .
C107 C106 C105 120.9(2) .
C108 C107 C106 120.2(2) .
C107 C108 C109 121.1(2) .
C108 C109 C104 118.5(2) .
C108 C109 C111 120.2(2) .
C104 C109 C111 121.29(18) .
C117 C112 C113 119.97(18) .
C117 C112 C80 119.41(18) .
C113 C112 C80 120.62(17) .
C114 C113 C112 119.43(19) .
C114 C113 C118 119.22(18) .
C112 C113 C118 121.33(17) .
C115 C114 C113 120.6(2) .
C116 C115 C114 119.86(19) .
C115 C116 C117 121.2(2) .
C112 C117 C116 118.8(2) .
C112 C117 C167 119.8(7) .
C116 C117 C167 117.6(5) .
C112 C117 C119 121.3(3) .
C116 C117 C119 119.3(3) .
C125 C120 C121 117.3(4) .
C121 C120 C129 122.8(8) .
C125 C120 C86 121.1(4) .
C121 C120 C86 121.25(16) .
C129 C120 C86 115.2(7) .
C122 C121 C120 119.78(17) .
C122 C121 C126 119.15(18) .
C120 C121 C126 121.06(17) .
C123 C122 C121 120.44(18) .
C124 C123 C122 120.3(4) .
C122 C123 C128 116.8(7) .
C123 C124 C125 118.3(8) .
C120 C125 C124 122.9(8) .
C120 C125 C127 118.7(7) .
C124 C125 C127 118.3(8) .
C123 C128 C129 126.2(15) .
C128 C129 C130 122.1(15) .
C128 C129 C120 111.5(14) .
C130 C129 C120 126.4(13) .
C136 C131 C132 120.1(3) .
C136 C131 C92 120.6(2) .
C132 C131 C92 119.1(3) .
C133 C132 C131 118.7(3) .
C133 C132 C137 119.6(2) .
C131 C132 C137 121.7(3) .
C134 C133 C132 120.9(2) .
C133 C134 C135 120.5(3) .
C136 C135 C134 120.2(3) .
C135 C136 C131 119.6(3) .
C135 C136 C138 118.6(3) .
C131 C136 C138 121.8(3) .
C140 C139 C144 120.0 .
C140 C139 C92 123.7(9) .
C144 C139 C92 116.3(9) .
C139 C140 C141 120.0 .
C139 C140 C145 120.2(10) .
C141 C140 C145 119.8(10) .
C140 C141 C142 120.0 .
C143 C142 C141 120.0 .
C142 C143 C144 120.0 .
C166 C144 C143 117.5(12) .
C166 C144 C139 122.4(12) .
C143 C144 C139 120.0 .
C147 C146 C151 120.0 .
C147 C146 C98A 119.2(4) .
C151 C146 C98A 120.8(4) .
C148 C147 C146 120.0 .
C148 C147 C152 119.1(3) .
C146 C147 C152 120.9(3) .
C149 C148 C147 120.0 .
C148 C149 C150 120.0 .
C151 C150 C149 120.0 .
C150 C151 C146 120.0 .
C150 C151 C153 119.0(5) .
C146 C151 C153 120.8(5) .
C155 C154 C159 120.0 .
C155 C154 C102 120.0(3) .
C159 C154 C102 119.9(3) .
C156 C155 C154 120.0 .
C156 C155 C160 119.1(3) .
C154 C155 C160 120.9(3) .
C155 C156 C157 120.0 .
C158 C157 C156 120.0 .
C159 C158 C157 120.0 .
C158 C159 C154 120.0 .
C158 C159 C161 118.2(3) .
C154 C159 C161 121.8(3) .
Cl2U C1U Cl1U 111.3(5) .
Cl1T C1T Cl2T 112.1(9) .
C2Z C1Z C6Z 120.0 .
C1Z C2Z C3Z 120.0 .
C4Z C3Z C2Z 120.0 .
C3Z C4Z C5Z 120.0 .
C3Z C4Z C7Z 116(2) .
C5Z C4Z C7Z 123(2) .
C10Z C5Z C4Z 120(3) .
C10Z C5Z C6Z 120(3) .
C4Z C5Z C6Z 120.0 .
C5Z C6Z C1Z 120.0 .
C5Z C6Z C8Z 119.2(16) .
C1Z C6Z C8Z 120.4(16) .
C10Z C9Z C96 134(4) .
C5Z C10Z C9Z 126(3) .
C5Z C10Z C11Z 132(3) .
C9Z C10Z C11Z 101(4) .
C10Z C11Z C100 136(4) .
Cl2S C1S Cl1S 133(3) .
Cl1Q C1Q Cl1Q 115.6(3) 2_565
Cl1R C1Q Cl1R 111.3(3) 2_565

loop_
_geom_bond_atom_site_label_1
_geom_bond_atom_site_label_2
_geom_bond_distance
_geom_bond_site_symmetry_2
C1 C2 1.391(3) .
C1 C6 1.396(2) .
C2 C3 1.393(2) .
C2 C30 1.494(2) .
C3 C4 1.401(3) .
C4 C5 1.394(3) .
C4 C31 1.500(2) .
C5 C6 1.398(2) .
C6 C8 1.490(2) .
C7 C8 1.396(2) .
C7 C12 1.396(2) .
C8 C9 1.394(2) .
C9 C10 1.398(2) .
C10 C11 1.407(2) .
C10 C39 1.499(2) .
C11 C12 1.395(2) .
C12 C14 1.497(2) .
C13 C18 1.391(2) .
C13 C14 1.396(2) .
C14 C15 1.396(2) .
C15 C16 1.405(2) .
C16 C17 1.397(2) .
C16 C47 1.505(2) .
C17 C18 1.395(2) .
C18 C20 1.494(2) .
C19 C20 1.386(2) .
C19 C24 1.394(2) .
C20 C21 1.391(2) .
C21 C22 1.400(2) .
C22 C23 1.400(2) .
C22 C55 1.504(2) .
C23 C24 1.396(2) .
C24 C26 1.501(2) .
C25 C30 1.389(2) .
C25 C26 1.398(2) .
C26 C27 1.401(2) .
C27 C28 1.404(2) .
C28 C29 1.397(3) .
C28 C63 1.498(2) .
C29 C30 1.392(3) .
C31 C36 1.399(3) .
C31 C32 1.403(3) .
C32 C33 1.402(3) .
C32 C37 1.513(4) .
C33 C34 1.365(4) .
C34 C35 1.380(4) .
C35 C36 1.395(3) .
C36 C38 1.494(3) .
C39 C44 1.406(3) .
C39 C40 1.409(3) .
C40 C41 1.394(3) .
C40 C45 1.507(3) .
C41 C42 1.377(3) .
C42 C43 1.383(3) .
C43 C44 1.396(3) .
C44 C46 1.514(3) .
C47 C48 1.399(3) .
C47 C52 1.401(3) .
C48 C49 1.395(3) .
C48 C53 1.505(3) .
C49 C50 1.381(3) .
C50 C51 1.379(3) .
C51 C52 1.399(3) .
C52 C54 1.502(3) .
C55 C60 1.402(3) .
C55 C56 1.402(3) .
C56 C57 1.400(3) .
C56 C61 1.501(3) .
C57 C58 1.379(4) .
C58 C59 1.378(4) .
C59 C60 1.394(3) .
C60 C62 1.494(3) .
C63 C68 1.399(3) .
C63 C64 1.411(3) .
C64 C65 1.387(3) .
C64 C69 1.505(4) .
C65 C66 1.365(4) .
C66 C67 1.391(4) .
C67 C68 1.399(3) .
C68 C70 1.507(3) .
C71 C76 1.393(3) .
C71 C72 1.401(3) .
C72 C73 1.392(2) .
C72 C100 1.500(3) .
C73 C74 1.396(3) .
C74 C75 1.398(3) .
C74 C104 1.500(2) .
C75 C76 1.391(3) .
C76 C78 1.499(2) .
C77 C78 1.388(3) .
C77 C82 1.396(2) .
C78 C79 1.396(2) .
C79 C80 1.402(3) .
C80 C81 1.399(3) .
C80 C112 1.502(2) .
C81 C82 1.395(3) .
C82 C84 1.492(2) .
C83 C88 1.391(3) .
C83 C84 1.392(3) .
C84 C85 1.394(2) .
C85 C86 1.400(3) .
C86 C87 1.398(3) .
C86 C120 1.501(2) .
C87 C88 1.395(2) .
C88 C90 1.492(2) .
C89 C90 1.387(3) .
C89 C94 1.394(3) .
C90 C91 1.391(3) .
C91 C92 1.402(3) .
C92 C93 1.395(3) .
C92 C139 1.463(8) .
C92 C131 1.501(3) .
C93 C94 1.393(3) .
C94 C96 1.494(2) .
C95 C96 1.383(3) .
C95 C100 1.385(3) .
C96 C101 1.393(11) .
C96 C97A 1.402(11) .
C96 C9Z 1.41(2) .
C97A C98A 1.423(15) .
C98A C99A 1.399(13) .
C98A C146 1.511(10) .
C99A C100 1.404(10) .
C100 C11Z 1.42(2) .
C100 C103 1.421(9) .
C101 C102 1.399(15) .
C102 C103 1.402(12) .
C102 C154 1.503(9) .
C104 C105 1.395(3) .
C104 C109 1.402(3) .
C105 C106 1.400(3) .
C105 C110 1.497(3) .
C106 C107 1.373(4) .
C107 C108 1.372(4) .
C108 C109 1.385(3) .
C109 C111 1.507(3) .
C112 C117 1.397(3) .
C112 C113 1.402(3) .
C113 C114 1.394(3) .
C113 C118 1.504(3) .
C114 C115 1.378(3) .
C115 C116 1.374(4) .
C116 C117 1.400(3) .
C117 C167 1.482(14) .
C117 C119 1.571(8) .
C120 C125 1.380(10) .
C120 C121 1.395(3) .
C120 C129 1.455(19) .
C121 C122 1.389(3) .
C121 C126 1.512(3) .
C122 C123 1.380(3) .
C123 C124 1.364(10) .
C123 C128 1.401(19) .
C124 C125 1.384(13) .
C125 C127 1.546(11) .
C128 C129 1.40(2) .
C129 C130 1.45(2) .
C131 C136 1.405(4) .
C131 C132 1.407(3) .
C132 C133 1.388(4) .
C132 C137 1.508(4) .
C133 C134 1.377(4) .
C134 C135 1.385(4) .
C135 C136 1.379(4) .
C136 C138 1.508(4) .
C139 C140 1.3900 .
C139 C144 1.3900 .
C140 C141 1.3900 .
C140 C145 1.56(2) .
C141 C142 1.3900 .
C142 C143 1.3900 .
C143 C144 1.3900 .
C144 C166 1.37(3) .
C146 C147 1.3900 .
C146 C151 1.3900 .
C147 C148 1.3900 .
C147 C152 1.513(7) .
C148 C149 1.3900 .
C149 C150 1.3900 .
C150 C151 1.3900 .
C151 C153 1.545(10) .
C154 C155 1.3900 .
C154 C159 1.3900 .
C155 C156 1.3900 .
C155 C160 1.518(6) .
C156 C157 1.3900 .
C157 C158 1.3900 .
C158 C159 1.3900 .
C159 C161 1.514(7) .
Cl1Q C1Q 1.723(3) .
Cl1R C1Q 1.818(4) .
O1O C1O 1.378(11) .
C1U Cl2U 1.776(9) .
C1U Cl1U 1.776(9) .
C1T Cl1T 1.702(11) .
C1T Cl2T 1.826(12) .
Cl1S C1S 1.82(2) .
C1Z C2Z 1.3900 .
C1Z C6Z 1.3900 .
C2Z C3Z 1.3900 .
C3Z C4Z 1.3900 .
C4Z C5Z 1.3900 .
C4Z C7Z 1.39(5) .
C5Z C10Z 1.38(4) .
C5Z C6Z 1.3900 .
C6Z C8Z 1.47(4) .
C9Z C10Z 1.40(2) .
C10Z C11Z 1.40(2) .
C1N O1N 1.456(12) .
Cl2S C1S 1.77(2) .
C1M O1M 1.465(15) .
C1Q Cl1Q 1.723(3) 2_565
C1Q Cl1R 1.818(4) 2_565

loop_
_geom_torsion_atom_site_label_1
_geom_torsion_atom_site_label_2
_geom_torsion_atom_site_label_3
_geom_torsion_atom_site_label_4
_geom_torsion
C6 C1 C2 C3 3.8(3)
C6 C1 C2 C30 -176.24(18)
C1 C2 C3 C4 -1.2(3)
C30 C2 C3 C4 178.85(19)
C2 C3 C4 C5 -0.8(3)
C2 C3 C4 C31 179.96(19)
C3 C4 C5 C6 0.4(3)
C31 C4 C5 C6 179.64(18)
C2 C1 C6 C5 -4.2(3)
C2 C1 C6 C8 174.19(17)
C4 C5 C6 C1 2.0(3)
C4 C5 C6 C8 -176.22(18)
C12 C7 C8 C9 -4.5(3)
C12 C7 C8 C6 170.47(16)
C1 C6 C8 C9 140.53(19)
C5 C6 C8 C9 -41.3(3)
C1 C6 C8 C7 -34.0(2)
C5 C6 C8 C7 144.19(19)
C7 C8 C9 C10 1.9(3)
C6 C8 C9 C10 -172.51(17)
C8 C9 C10 C11 0.3(3)
C8 C9 C10 C39 176.12(16)
C9 C10 C11 C12 -0.2(3)
C39 C10 C11 C12 -175.99(16)
C10 C11 C12 C7 -2.2(2)
C10 C11 C12 C14 171.72(16)
C8 C7 C12 C11 4.7(3)
C8 C7 C12 C14 -170.02(16)
C18 C13 C14 C15 9.1(3)
C18 C13 C14 C12 -165.40(16)
C11 C12 C14 C15 51.5(3)
C7 C12 C14 C15 -134.47(18)
C11 C12 C14 C13 -134.60(18)
C7 C12 C14 C13 39.5(2)
C13 C14 C15 C16 -1.9(3)
C12 C14 C15 C16 171.87(17)
C14 C15 C16 C17 -4.4(3)
C14 C15 C16 C47 176.82(17)
C15 C16 C17 C18 4.0(3)
C47 C16 C17 C18 -177.21(17)
C14 C13 C18 C17 -9.5(3)
C14 C13 C18 C20 164.40(16)
C16 C17 C18 C13 2.8(3)
C16 C17 C18 C20 -170.75(17)
C24 C19 C20 C21 -2.4(3)
C24 C19 C20 C18 178.38(16)
C13 C18 C20 C19 -25.0(2)
C17 C18 C20 C19 148.46(18)
C13 C18 C20 C21 155.88(18)
C17 C18 C20 C21 -30.7(3)
C19 C20 C21 C22 1.2(3)
C18 C20 C21 C22 -179.72(17)
C20 C21 C22 C23 0.9(3)
C20 C21 C22 C55 -176.81(18)
C21 C22 C23 C24 -1.9(3)
C55 C22 C23 C24 175.76(18)
C20 C19 C24 C23 1.5(3)
C20 C19 C24 C26 -173.92(17)
C22 C23 C24 C19 0.7(3)
C22 C23 C24 C26 175.58(18)
C30 C25 C26 C27 -11.4(3)
C30 C25 C26 C24 159.83(17)
C19 C24 C26 C25 -20.3(2)
C23 C24 C26 C25 164.83(18)
C19 C24 C26 C27 150.15(18)
C23 C24 C26 C27 -24.7(3)
C25 C26 C27 C28 3.8(3)
C24 C26 C27 C28 -166.68(17)
C26 C27 C28 C29 4.1(3)
C26 C27 C28 C63 -178.50(18)
C27 C28 C29 C30 -5.0(3)
C63 C28 C29 C30 177.48(19)
C26 C25 C30 C29 10.6(3)
C26 C25 C30 C2 -160.70(17)
C28 C29 C30 C25 -2.1(3)
C28 C29 C30 C2 168.38(19)
C1 C2 C30 C25 38.9(3)
C3 C2 C30 C25 -141.1(2)
C1 C2 C30 C29 -131.7(2)
C3 C2 C30 C29 48.2(3)
C5 C4 C31 C36 70.8(3)
C3 C4 C31 C36 -110.0(2)
C5 C4 C31 C32 -111.2(2)
C3 C4 C31 C32 68.0(3)
C36 C31 C32 C33 2.5(3)
C4 C31 C32 C33 -175.50(19)
C36 C31 C32 C37 -175.9(2)
C4 C31 C32 C37 6.1(3)
C31 C32 C33 C34 -1.1(4)
C37 C32 C33 C34 177.3(2)
C32 C33 C34 C35 -1.0(4)
C33 C34 C35 C36 1.8(3)
C34 C35 C36 C31 -0.4(3)
C34 C35 C36 C38 177.6(2)
C32 C31 C36 C35 -1.8(3)
C4 C31 C36 C35 176.25(17)
C32 C31 C36 C38 -179.8(2)
C4 C31 C36 C38 -1.7(3)
C9 C10 C39 C44 -62.2(2)
C11 C10 C39 C44 113.54(19)
C9 C10 C39 C40 118.49(19)
C11 C10 C39 C40 -65.7(2)
C44 C39 C40 C41 0.9(3)
C10 C39 C40 C41 -179.86(16)
C44 C39 C40 C45 -179.05(17)
C10 C39 C40 C45 0.2(3)
C39 C40 C41 C42 0.1(3)
C45 C40 C41 C42 -179.94(19)
C40 C41 C42 C43 -1.1(3)
C41 C42 C43 C44 1.0(3)
C42 C43 C44 C39 0.0(3)
C42 C43 C44 C46 -178.00(18)
C40 C39 C44 C43 -1.0(3)
C10 C39 C44 C43 179.77(16)
C40 C39 C44 C46 177.01(16)
C10 C39 C44 C46 -2.3(3)
C17 C16 C47 C48 -94.9(2)
C15 C16 C47 C48 83.9(2)
C17 C16 C47 C52 82.1(2)
C15 C16 C47 C52 -99.1(2)
C52 C47 C48 C49 0.5(3)
C16 C47 C48 C49 177.38(17)
C52 C47 C48 C53 -177.84(17)
C16 C47 C48 C53 -0.9(3)
C47 C48 C49 C50 -1.0(3)
C53 C48 C49 C50 177.34(19)
C48 C49 C50 C51 0.6(3)
C49 C50 C51 C52 0.3(3)
C50 C51 C52 C47 -0.8(3)
C50 C51 C52 C54 178.26(18)
C48 C47 C52 C51 0.4(3)
C16 C47 C52 C51 -176.57(16)
C48 C47 C52 C54 -178.65(17)
C16 C47 C52 C54 4.3(3)
C21 C22 C55 C60 -94.8(2)
C23 C22 C55 C60 87.5(2)
C21 C22 C55 C56 82.8(2)
C23 C22 C55 C56 -94.9(2)
C60 C55 C56 C57 -1.3(3)
C22 C55 C56 C57 -178.80(17)
C60 C55 C56 C61 176.74(18)
C22 C55 C56 C61 -0.8(3)
C55 C56 C57 C58 1.8(3)
C61 C56 C57 C58 -176.2(2)
C56 C57 C58 C59 -1.1(3)
C57 C58 C59 C60 -0.2(3)
C58 C59 C60 C55 0.8(3)
C58 C59 C60 C62 -179.1(2)
C56 C55 C60 C59 -0.1(3)
C22 C55 C60 C59 177.45(17)
C56 C55 C60 C62 179.90(18)
C22 C55 C60 C62 -2.6(3)
C29 C28 C63 C68 111.2(2)
C27 C28 C63 C68 -66.3(3)
C29 C28 C63 C64 -65.6(2)
C27 C28 C63 C64 117.0(2)
C68 C63 C64 C65 0.4(3)
C28 C63 C64 C65 177.16(17)
C68 C63 C64 C69 -179.54(19)
C28 C63 C64 C69 -2.8(3)
C63 C64 C65 C66 -0.5(3)
C69 C64 C65 C66 179.5(2)
C64 C65 C66 C67 0.2(3)
C65 C66 C67 C68 0.1(3)
C64 C63 C68 C67 -0.1(3)
C28 C63 C68 C67 -176.80(18)
C64 C63 C68 C70 180.0(2)
C28 C63 C68 C70 3.3(3)
C66 C67 C68 C63 -0.1(3)
C66 C67 C68 C70 179.8(2)
C76 C71 C72 C73 -10.3(3)
C76 C71 C72 C100 156.76(17)
C71 C72 C73 C74 4.3(3)
C100 C72 C73 C74 -162.15(18)
C72 C73 C74 C75 2.3(3)
C72 C73 C74 C104 174.19(17)
C73 C74 C75 C76 -3.3(3)
C104 C74 C75 C76 -175.05(17)
C74 C75 C76 C71 -2.3(3)
C74 C75 C76 C78 165.34(17)
C72 C71 C76 C75 9.4(3)
C72 C71 C76 C78 -159.24(17)
C82 C77 C78 C79 3.5(3)
C82 C77 C78 C76 -177.88(17)
C75 C76 C78 C77 -128.69(19)
C71 C76 C78 C77 39.2(2)
C75 C76 C78 C79 49.8(3)
C71 C76 C78 C79 -142.31(18)
C77 C78 C79 C80 -1.3(3)
C76 C78 C79 C80 -179.72(17)
C78 C79 C80 C81 -0.8(3)
C78 C79 C80 C112 178.36(16)
C79 C80 C81 C82 0.8(3)
C112 C80 C81 C82 -178.35(16)
C80 C81 C82 C77 1.2(3)
C80 C81 C82 C84 -177.42(16)
C78 C77 C82 C81 -3.5(3)
C78 C77 C82 C84 175.33(16)
C88 C83 C84 C85 -7.8(3)
C88 C83 C84 C82 165.97(16)
C81 C82 C84 C83 144.11(18)
C77 C82 C84 C83 -34.5(2)
C81 C82 C84 C85 -42.8(3)
C77 C82 C84 C85 138.58(18)
C83 C84 C85 C86 1.8(2)
C82 C84 C85 C86 -171.24(16)
C84 C85 C86 C87 2.9(2)
C84 C85 C86 C120 176.49(15)
C85 C86 C87 C88 -2.0(2)
C120 C86 C87 C88 -175.61(16)
C84 C83 C88 C87 8.7(3)
C84 C83 C88 C90 -164.49(16)
C86 C87 C88 C83 -3.6(2)
C86 C87 C88 C90 168.82(16)
C94 C89 C90 C91 7.7(3)
C94 C89 C90 C88 -172.44(18)
C83 C88 C90 C89 33.7(2)
C87 C88 C90 C89 -138.84(19)
C83 C88 C90 C91 -146.45(18)
C87 C88 C90 C91 41.0(3)
C89 C90 C91 C92 -2.6(3)
C88 C90 C91 C92 177.53(17)
C90 C91 C92 C93 -3.3(3)
C90 C91 C92 C139 -170.0(8)
C90 C91 C92 C131 173.6(2)
C91 C92 C93 C94 4.7(3)
C139 C92 C93 C94 170.2(8)
C131 C92 C93 C94 -172.2(2)
C92 C93 C94 C89 0.0(3)
C92 C93 C94 C96 -179.90(17)
C90 C89 C94 C93 -6.4(3)
C90 C89 C94 C96 173.53(18)
C100 C95 C96 C101 4.8(9)
C100 C95 C96 C97A -17.9(6)
C100 C95 C96 C9Z -5(5)
C100 C95 C96 C94 168.73(18)
C93 C94 C96 C95 153.05(19)
C89 C94 C96 C95 -26.9(3)
C93 C94 C96 C101 -43.1(10)
C89 C94 C96 C101 137.0(10)
C93 C94 C96 C97A -19.4(7)
C89 C94 C96 C97A 160.7(6)
C93 C94 C96 C9Z -35(6)
C89 C94 C96 C9Z 145(6)
C95 C96 C97A C98A 8.3(11)
C94 C96 C97A C98A -179.2(6)
C96 C97A C98A C99A -1.0(15)
C96 C97A C98A C146 -179.0(7)
C97A C98A C99A C100 1.6(17)
C146 C98A C99A C100 179.6(8)
C96 C95 C100 C99A 19.2(7)
C96 C95 C100 C11Z 8(4)
C96 C95 C100 C103 -6.0(5)
C96 C95 C100 C72 -164.52(18)
C98A C99A C100 C95 -9.9(14)
C98A C99A C100 C72 174.0(7)
C73 C72 C100 C95 153.55(19)
C71 C72 C100 C95 -12.6(3)
C73 C72 C100 C99A -30.3(8)
C71 C72 C100 C99A 163.5(7)
C73 C72 C100 C11Z -17(5)
C71 C72 C100 C11Z 177(5)
C73 C72 C100 C103 -2.7(6)
C71 C72 C100 C103 -168.9(6)
C95 C96 C101 C102 -4.0(18)
C94 C96 C101 C102 -167.2(8)
C96 C101 C102 C103 5.1(19)
C96 C101 C102 C154 -178.6(9)
C101 C102 C103 C100 -6.8(14)
C154 C102 C103 C100 176.8(6)
C95 C100 C103 C102 6.9(9)
C72 C100 C103 C102 163.9(5)
C73 C74 C104 C105 94.8(2)
C75 C74 C104 C105 -93.4(2)
C73 C74 C104 C109 -84.2(2)
C75 C74 C104 C109 87.7(2)
C109 C104 C105 C106 1.9(3)
C74 C104 C105 C106 -177.06(17)
C109 C104 C105 C110 -177.55(18)
C74 C104 C105 C110 3.5(3)
C104 C105 C106 C107 -0.9(3)
C110 C105 C106 C107 178.6(2)
C105 C106 C107 C108 -0.9(3)
C106 C107 C108 C109 1.7(4)
C107 C108 C109 C104 -0.7(3)
C107 C108 C109 C111 179.1(2)
C105 C104 C109 C108 -1.1(3)
C74 C104 C109 C108 177.84(19)
C105 C104 C109 C111 179.0(2)
C74 C104 C109 C111 -2.0(3)
C81 C80 C112 C117 112.9(2)
C79 C80 C112 C117 -66.2(2)
C81 C80 C112 C113 -66.5(2)
C79 C80 C112 C113 114.3(2)
C117 C112 C113 C114 -2.7(3)
C80 C112 C113 C114 176.76(17)
C117 C112 C113 C118 175.5(2)
C80 C112 C113 C118 -5.0(3)
C112 C113 C114 C115 -1.1(3)
C118 C113 C114 C115 -179.38(19)
C113 C114 C115 C116 3.0(3)
C114 C115 C116 C117 -1.2(4)
C113 C112 C117 C116 4.5(3)
C80 C112 C117 C116 -175.0(2)
C113 C112 C117 C167 162.2(16)
C80 C112 C117 C167 -17.3(16)
C113 C112 C117 C119 -166.6(6)
C80 C112 C117 C119 13.9(6)
C115 C116 C117 C112 -2.6(4)
C115 C116 C117 C167 -160.8(16)
C115 C116 C117 C119 168.7(6)
C87 C86 C120 C125 90.8(5)
C85 C86 C120 C125 -82.8(5)
C87 C86 C120 C121 -82.1(2)
C85 C86 C120 C121 104.3(2)
C87 C86 C120 C129 107.2(10)
C85 C86 C120 C129 -66.4(10)
C125 C120 C121 C122 8.3(5)
C129 C120 C121 C122 -8.6(10)
C86 C120 C121 C122 -178.55(18)
C125 C120 C121 C126 -172.4(4)
C129 C120 C121 C126 170.8(10)
C86 C120 C121 C126 0.8(3)
C120 C121 C122 C123 -1.1(3)
C126 C121 C122 C123 179.6(2)
C121 C122 C123 C124 -7.6(5)
C121 C122 C123 C128 13.5(11)
C122 C123 C124 C125 8.6(7)
C121 C120 C125 C124 -7.4(7)
C86 C120 C125 C124 179.4(4)
C121 C120 C125 C127 173.4(4)
C86 C120 C125 C127 0.1(7)
C123 C124 C125 C120 -1.0(8)
C123 C124 C125 C127 178.3(5)
C122 C123 C128 C129 -18.5(19)
C123 C128 C129 C130 -173.2(12)
C123 C128 C129 C120 9.3(19)
C121 C120 C129 C128 4.6(15)
C86 C120 C129 C128 175.1(9)
C121 C120 C129 C130 -172.8(12)
C86 C120 C129 C130 -2.3(17)
C93 C92 C131 C136 62.6(3)
C91 C92 C131 C136 -114.3(3)
C93 C92 C131 C132 -121.6(3)
C91 C92 C131 C132 61.4(3)
C136 C131 C132 C133 0.5(4)
C92 C131 C132 C133 -175.3(3)
C136 C131 C132 C137 -179.8(3)
C92 C131 C132 C137 4.5(4)
C131 C132 C133 C134 1.8(4)
C137 C132 C133 C134 -177.9(3)
C132 C133 C134 C135 -2.1(4)
C133 C134 C135 C136 -0.1(4)
C134 C135 C136 C131 2.4(4)
C134 C135 C136 C138 -176.9(3)
C132 C131 C136 C135 -2.6(4)
C92 C131 C136 C135 173.1(3)
C132 C131 C136 C138 176.6(3)
C92 C131 C136 C138 -7.7(4)
C93 C92 C139 C140 -103.3(9)
C91 C92 C139 C140 63.0(11)
C93 C92 C139 C144 75.0(9)
C91 C92 C139 C144 -118.8(6)
C144 C139 C140 C141 0.0
C92 C139 C140 C141 178.2(14)
C144 C139 C140 C145 -178.5(14)
C92 C139 C140 C145 -0.4(14)
C139 C140 C141 C142 0.0
C145 C140 C141 C142 178.5(13)
C140 C141 C142 C143 0.0
C141 C142 C143 C144 0.0
C142 C143 C144 C166 -176.9(16)
C142 C143 C144 C139 0.0
C140 C139 C144 C166 176.8(17)
C92 C139 C144 C166 -1.5(13)
C140 C139 C144 C143 0.0
C92 C139 C144 C143 -178.3(13)
C99A C98A C146 C147 -77.6(9)
C97A C98A C146 C147 100.5(7)
C99A C98A C146 C151 105.5(9)
C97A C98A C146 C151 -76.4(8)
C151 C146 C147 C148 0.0
C98A C146 C147 C148 -176.9(4)
C151 C146 C147 C152 -178.7(4)
C98A C146 C147 C152 4.4(5)
C146 C147 C148 C149 0.0
C152 C147 C148 C149 178.7(4)
C147 C148 C149 C150 0.0
C148 C149 C150 C151 0.0
C149 C150 C151 C146 0.0
C149 C150 C151 C153 -174.5(6)
C147 C146 C151 C150 0.0
C98A C146 C151 C150 176.9(4)
C147 C146 C151 C153 174.4(6)
C98A C146 C151 C153 -8.8(7)
C101 C102 C154 C155 77.1(10)
C103 C102 C154 C155 -106.5(7)
C101 C102 C154 C159 -101.0(10)
C103 C102 C154 C159 75.4(7)
C159 C154 C155 C156 0.0
C102 C154 C155 C156 -178.1(4)
C159 C154 C155 C160 -179.9(4)
C102 C154 C155 C160 1.9(5)
C154 C155 C156 C157 0.0
C160 C155 C156 C157 179.9(4)
C155 C156 C157 C158 0.0
C156 C157 C158 C159 0.0
C157 C158 C159 C154 0.0
C157 C158 C159 C161 -179.7(4)
C155 C154 C159 C158 0.0
C102 C154 C159 C158 178.1(4)
C155 C154 C159 C161 179.7(5)
C102 C154 C159 C161 -2.2(5)
C6Z C1Z C2Z C3Z 0.0
C1Z C2Z C3Z C4Z 0.0
C2Z C3Z C4Z C5Z 0.0
C2Z C3Z C4Z C7Z 176(3)
C3Z C4Z C5Z C10Z 176(3)
C7Z C4Z C5Z C10Z 0(4)
C3Z C4Z C5Z C6Z 0.0
C7Z C4Z C5Z C6Z -176(3)
C10Z C5Z C6Z C1Z -176(3)
C4Z C5Z C6Z C1Z 0.0
C10Z C5Z C6Z C8Z -3(3)
C4Z C5Z C6Z C8Z 173(2)
C2Z C1Z C6Z C5Z 0.0
C2Z C1Z C6Z C8Z -173(2)
C95 C96 C9Z C10Z -4(14)
C94 C96 C9Z C10Z -176(8)
C4Z C5Z C10Z C9Z 99(8)
C6Z C5Z C10Z C9Z -84(8)
C4Z C5Z C10Z C11Z -87(8)
C6Z C5Z C10Z C11Z 90(8)
C96 C9Z C10Z C5Z -179(8)
C96 C9Z C10Z C11Z 6(14)
C5Z C10Z C11Z C100 -176(7)
C9Z C10Z C11Z C100 0(12)
C95 C100 C11Z C10Z -6(11)
C72 C100 C11Z C10Z 165(7)
